data_7001309
loop_
_publ_author_name
'Fenton, Hazel'
'Tidmarsh, Ian S.'
'Ward, Michael D.'

_publ_section_title
;
 Homonuclear and heteronuclear complexes of a four-armed octadentate
 ligand: synthetic control based on matching ligand denticity with
 metal ion coordination preferences
;
_journal_issue 21
_journal_name_full 'Dalton Transactions'
_journal_page_first 4199
_journal_page_last 4207
_journal_paper_doi 10.1039/b901891c
_journal_year 2009
_chemical_formula_sum 'C92 H82 Ag B5 F20 N28 Ni2 O'
_chemical_formula_weight 2255.20
_chemical_name_systematic
;
?
;
_space_group_IT_number 2
_symmetry_cell_setting triclinic
_symmetry_space_group_name_Hall '-P 1'
_symmetry_space_group_name_H-M 'P -1'
_atom_sites_solution_hydrogens geom
_atom_sites_solution_primary direct
_atom_sites_solution_secondary difmap
_audit_creation_method SHELXL-97
_cell_angle_alpha 77.510(2)
_cell_angle_beta 83.373(3)
_cell_angle_gamma 86.226(3)
_cell_formula_units_Z 2
_cell_length_a 11.5875(4)
_cell_length_b 18.7782(7)
_cell_length_c 23.2260(8)
_cell_measurement_reflns_used 3702
_cell_measurement_temperature 100(2)
_cell_measurement_theta_max 18.40
_cell_measurement_theta_min 2.22
_cell_volume 4896.9(3)
_computing_cell_refinement 'Bruker SMART'
_computing_data_collection 'Bruker SMART'
_computing_data_reduction 'Bruker SAINT'
_computing_molecular_graphics 'Bruker SHELXTL'
_computing_publication_material 'Bruker SHELXTL'
_computing_structure_refinement 'Bruker SHELXTL'
_computing_structure_solution 'Bruker SHELXTL'
_diffrn_ambient_temperature 100(2)
_diffrn_measured_fraction_theta_full 0.997
_diffrn_measured_fraction_theta_max 0.997
_diffrn_measurement_device_type 'CCD area detector'
_diffrn_measurement_method 'phi and omega scans'
_diffrn_radiation_monochromator graphite
_diffrn_radiation_source 'sealed tube'
_diffrn_radiation_type MoK\a
_diffrn_radiation_wavelength 0.71073
_diffrn_reflns_av_R_equivalents 0.0000
_diffrn_reflns_av_sigmaI/netI 0.2271
_diffrn_reflns_limit_h_max 13
_diffrn_reflns_limit_h_min -13
_diffrn_reflns_limit_k_max 21
_diffrn_reflns_limit_k_min -20
_diffrn_reflns_limit_l_max 26
_diffrn_reflns_limit_l_min 0
_diffrn_reflns_number 15344
_diffrn_reflns_theta_full 24.00
_diffrn_reflns_theta_max 24.00
_diffrn_reflns_theta_min 2.22
_exptl_absorpt_coefficient_mu 0.680
_exptl_absorpt_correction_T_max 0.9476
_exptl_absorpt_correction_T_min 0.9228
_exptl_absorpt_correction_type multi-scan
_exptl_absorpt_process_details TWINABS
_exptl_crystal_colour blue
_exptl_crystal_density_diffrn 1.529
_exptl_crystal_density_method 'not measured'
_exptl_crystal_description block
_exptl_crystal_F_000 2292
_exptl_crystal_size_max 0.12
_exptl_crystal_size_mid 0.11
_exptl_crystal_size_min 0.08
_refine_diff_density_max 1.631
_refine_diff_density_min -0.831
_refine_diff_density_rms 0.136
_refine_ls_extinction_method none
_refine_ls_goodness_of_fit_ref 0.975
_refine_ls_hydrogen_treatment constr
_refine_ls_matrix_type full
_refine_ls_number_parameters 1215
_refine_ls_number_reflns 15344
_refine_ls_number_restraints 218
_refine_ls_restrained_S_all 0.973
_refine_ls_R_factor_all 0.2078
_refine_ls_R_factor_gt 0.0900
_refine_ls_shift/su_max 0.000
_refine_ls_shift/su_mean 0.000
_refine_ls_structure_factor_coef Fsqd
_refine_ls_weighting_details 'calc w=1/[\s^2^(Fo^2^)+(0.1458P)^2^+0.0000P] where P=(Fo^2^+2Fc^2^)/3'
_refine_ls_weighting_scheme calc
_refine_ls_wR_factor_gt 0.2206
_refine_ls_wR_factor_ref 0.2935
_reflns_number_gt 6520
_reflns_number_total 15344
_reflns_threshold_expression >2sigma(I)
_cod_data_source_file b901891c.txt
_cod_data_source_block twin
_cod_depositor_comments
;
The following automatic conversions were performed:
'_symmetry_cell_setting' value 'Triclinic' changed to 'triclinic'
according to '/home/saulius/struct/CIF-dictionaries/cif_core.dic'
dictionary named 'cif_core.dic' version 2.4.1 from
2010-06-29.

'_exptl_absorpt_correction_type' value 'Multi-scan' changed
to 'multi-scan' according to
'/home/saulius/struct/CIF-dictionaries/cif_core.dic' dictionary named
'cif_core.dic' version 2.4.1 from 2010-06-29.

Automatic conversion script
Id: cif_fix_enum 1527 2010-12-29 10:47:43Z saulius 
;
_cod_original_sg_symbol_H-M P-1
_cod_database_code 7001309

loop_
_symmetry_equiv_pos_as_xyz
'x, y, z'
'-x, -y, -z'

loop_
_atom_site_label
_atom_site_type_symbol
_atom_site_fract_x
_atom_site_fract_y
_atom_site_fract_z
_atom_site_U_iso_or_equiv
_atom_site_adp_type
_atom_site_occupancy
_atom_site_symmetry_multiplicity
_atom_site_calc_flag
_atom_site_refinement_flags
_atom_site_disorder_assembly
_atom_site_disorder_group
Ag1 Ag 0.75133(8) 0.47336(6) 0.53480(5) 0.0433(3) Uani 1 1 d . . .
Ni1 Ni 0.76880(12) 0.99403(8) 0.31508(7) 0.0299(4) Uani 1 1 d . . .
Ni2 Ni 0.81809(11) 0.69279(8) 0.06562(7) 0.0279(4) Uani 1 1 d . . .
N111 N 0.6434(8) 1.0713(6) 0.3385(5) 0.038(3) Uani 1 1 d . . .
C112 C 0.6542(10) 1.1391(7) 0.3066(6) 0.037(3) Uani 1 1 d . . .
C113 C 0.5917(12) 1.2002(8) 0.3210(7) 0.055(4) Uani 1 1 d . . .
H113 H 0.5994 1.2477 0.2968 0.067 Uiso 1 1 calc R . .
C114 C 0.5179(13) 1.1869(11) 0.3729(9) 0.073(5) Uani 1 1 d . . .
H114 H 0.4749 1.2267 0.3854 0.087 Uiso 1 1 calc R . .
C115 C 0.5049(11) 1.1188(11) 0.4066(8) 0.063(5) Uani 1 1 d . . .
H115 H 0.4530 1.1107 0.4419 0.076 Uiso 1 1 calc R . .
C116 C 0.5693(11) 1.0610(9) 0.3884(6) 0.051(4) Uani 1 1 d . . .
H116 H 0.5607 1.0131 0.4118 0.061 Uiso 1 1 calc R . .
N121 N 0.8504(8) 1.0983(5) 0.1897(5) 0.037(3) Uani 1 1 d . . .
N122 N 0.7972(8) 1.0823(6) 0.2463(4) 0.035(3) Uani 1 1 d . . .
C123 C 0.7322(10) 1.1446(7) 0.2495(6) 0.038(3) Uani 1 1 d . . .
C124 C 0.7478(10) 1.1969(7) 0.1996(6) 0.042(3) Uani 1 1 d . . .
H124 H 0.7132 1.2448 0.1924 0.051 Uiso 1 1 calc R . .
C125 C 0.8241(11) 1.1659(7) 0.1618(7) 0.046(4) Uani 1 1 d . . .
H125 H 0.8532 1.1887 0.1226 0.055 Uiso 1 1 calc R . .
C126 C 0.9139(9) 1.0411(6) 0.1656(5) 0.032(3) Uani 1 1 d . . .
H12A H 0.9437 1.0050 0.1989 0.038 Uiso 1 1 calc R . .
H12B H 0.9822 1.0626 0.1396 0.038 Uiso 1 1 calc R . .
N131 N 0.7098(7) 0.9063(5) 0.3798(4) 0.031(2) Uani 1 1 d . . .
C132 C 0.6300(10) 0.8640(6) 0.3635(6) 0.034(3) Uani 1 1 d . . .
C133 C 0.5920(10) 0.8012(7) 0.3990(6) 0.042(3) Uani 1 1 d . . .
H133 H 0.5368 0.7737 0.3869 0.050 Uiso 1 1 calc R . .
C134 C 0.6350(10) 0.7775(7) 0.4535(6) 0.042(2) Uani 1 1 d U . .
H134 H 0.6120 0.7327 0.4787 0.050 Uiso 1 1 calc R . .
C135 C 0.7116(10) 0.8199(7) 0.4707(6) 0.042(2) Uani 1 1 d U . .
H135 H 0.7388 0.8058 0.5088 0.051 Uiso 1 1 calc R . .
C136 C 0.7477(10) 0.8815(8) 0.4332(6) 0.049(4) Uani 1 1 d . . .
H136 H 0.8031 0.9088 0.4453 0.058 Uiso 1 1 calc R . .
N141 N 0.5921(8) 0.9724(5) 0.2216(4) 0.031(2) Uani 1 1 d . . .
N142 N 0.6505(7) 0.9503(5) 0.2698(4) 0.028(2) Uani 1 1 d . . .
C143 C 0.5915(9) 0.8960(7) 0.3063(6) 0.033(3) Uani 1 1 d . . .
C144 C 0.4937(10) 0.8838(7) 0.2797(6) 0.039(3) Uani 1 1 d . . .
H144 H 0.4365 0.8488 0.2957 0.047 Uiso 1 1 calc R . .
C145 C 0.4970(9) 0.9312(7) 0.2275(6) 0.039(3) Uani 1 1 d . . .
H145 H 0.4425 0.9354 0.1992 0.046 Uiso 1 1 calc R . .
C146 C 0.6329(9) 1.0276(6) 0.1694(6) 0.035(3) Uani 1 1 d . . .
H14A H 0.6627 1.0691 0.1824 0.041 Uiso 1 1 calc R . .
H14B H 0.5669 1.0463 0.1460 0.041 Uiso 1 1 calc R . .
N151 N 0.9453(8) 0.6588(6) 0.0036(5) 0.037(3) Uani 1 1 d . . .
C152 C 1.0214(10) 0.5996(7) 0.0152(6) 0.041(3) Uani 1 1 d . . .
H152 H 1.0212 0.5714 0.0544 0.049 Uiso 1 1 calc R . .
C153 C 1.0976(12) 0.5808(8) -0.0292(8) 0.060(4) Uani 1 1 d . . .
H153 H 1.1524 0.5411 -0.0206 0.072 Uiso 1 1 calc R . .
C154 C 1.0942(11) 0.6205(7) -0.0872(7) 0.047(4) Uani 1 1 d . . .
H154 H 1.1447 0.6068 -0.1186 0.056 Uiso 1 1 calc R . .
C155 C 1.0189(10) 0.6782(7) -0.0984(6) 0.041(3) Uani 1 1 d . . .
H155 H 1.0151 0.7057 -0.1377 0.049 Uiso 1 1 calc R . .
C156 C 0.9466(10) 0.6968(7) -0.0509(6) 0.035(3) Uani 1 1 d . . .
N161 N 0.7577(7) 0.8433(5) -0.0250(4) 0.029(2) Uani 1 1 d . . .
N162 N 0.8077(8) 0.7751(5) -0.0072(4) 0.031(2) Uani 1 1 d . . .
C163 C 0.8711(10) 0.7628(7) -0.0568(6) 0.034(3) Uani 1 1 d . . .
C164 C 0.8606(10) 0.8240(7) -0.1046(6) 0.038(3) Uani 1 1 d . . .
H164 H 0.8962 0.8294 -0.1442 0.045 Uiso 1 1 calc R . .
C165 C 0.7870(10) 0.8738(7) -0.0809(6) 0.039(3) Uani 1 1 d . . .
H165 H 0.7623 0.9210 -0.1010 0.047 Uiso 1 1 calc R . .
C166 C 0.6934(10) 0.8778(7) 0.0213(6) 0.038(3) Uani 1 1 d . . .
H16A H 0.6493 0.8394 0.0497 0.046 Uiso 1 1 calc R . .
H16B H 0.6355 0.9136 0.0020 0.046 Uiso 1 1 calc R . .
N171 N 0.8618(8) 0.6161(5) 0.1379(5) 0.035(2) Uani 1 1 d . . .
C172 C 0.9472(8) 0.6348(6) 0.1687(6) 0.028(3) Uani 1 1 d . . .
C173 C 0.9765(10) 0.5938(7) 0.2209(5) 0.034(3) Uani 1 1 d . . .
H173 H 1.0348 0.6089 0.2407 0.041 Uiso 1 1 calc R . .
C174 C 0.9209(10) 0.5297(7) 0.2449(5) 0.037(3) Uani 1 1 d . . .
H174 H 0.9404 0.5003 0.2814 0.044 Uiso 1 1 calc R . .
C175 C 0.8345(11) 0.5085(7) 0.2145(6) 0.041(3) Uani 1 1 d . . .
H175 H 0.7955 0.4643 0.2299 0.049 Uiso 1 1 calc R . .
C176 C 0.8088(10) 0.5525(6) 0.1632(5) 0.032(3) Uani 1 1 d . . .
H176 H 0.7499 0.5382 0.1433 0.038 Uiso 1 1 calc R . .
N181 N 1.0103(7) 0.8063(5) 0.0761(4) 0.030(2) Uani 1 1 d . . .
N182 N 0.9418(7) 0.7479(5) 0.0970(4) 0.031(2) Uani 1 1 d . . .
C183 C 0.9960(9) 0.7048(7) 0.1391(5) 0.030(3) Uani 1 1 d . . .
C184 C 1.0989(9) 0.7354(7) 0.1482(6) 0.034(3) Uani 1 1 d . . .
H184 H 1.1527 0.7155 0.1760 0.041 Uiso 1 1 calc R . .
C185 C 1.1033(10) 0.7998(7) 0.1079(6) 0.041(3) Uani 1 1 d . . .
H185 H 1.1616 0.8346 0.1029 0.049 Uiso 1 1 calc R . .
C186 C 0.9757(9) 0.8695(6) 0.0318(5) 0.033(3) Uani 1 1 d . . .
H18A H 0.9454 0.8530 -0.0010 0.039 Uiso 1 1 calc R . .
H18B H 1.0442 0.8990 0.0152 0.039 Uiso 1 1 calc R . .
C191 C 0.8492(9) 1.0001(6) 0.1302(5) 0.029(3) Uani 1 1 d . . .
C192 C 0.7288(9) 0.9960(6) 0.1303(5) 0.029(3) Uani 1 1 d . . .
C193 C 0.6899(9) 0.9562(6) 0.0922(5) 0.028(3) Uani 1 1 d . . .
H193 H 0.6084 0.9564 0.0905 0.034 Uiso 1 1 calc R . .
C194 C 0.7608(9) 0.9166(6) 0.0568(5) 0.026(3) Uani 1 1 d . . .
C195 C 0.8815(8) 0.9165(6) 0.0602(5) 0.028(3) Uani 1 1 d . . .
C196 C 0.9213(9) 0.9598(6) 0.0946(5) 0.029(3) Uani 1 1 d . . .
H196 H 1.0030 0.9625 0.0940 0.035 Uiso 1 1 calc R . .
N211 N 0.8833(8) 1.0272(5) 0.3665(4) 0.034(2) Uani 1 1 d . . .
C212 C 0.8623(12) 1.0736(8) 0.4028(7) 0.060(4) Uani 1 1 d . . .
H212 H 0.7873 1.0971 0.4049 0.072 Uiso 1 1 calc R . .
C213 C 0.9406(12) 1.0898(9) 0.4372(7) 0.065(3) Uani 1 1 d U . .
H213 H 0.9190 1.1230 0.4625 0.078 Uiso 1 1 calc R . .
C214 C 1.0504(12) 1.0579(9) 0.4350(7) 0.066(3) Uani 1 1 d U . .
H214 H 1.1070 1.0692 0.4577 0.079 Uiso 1 1 calc R . .
C215 C 1.0764(12) 1.0077(9) 0.3977(6) 0.057(4) Uani 1 1 d . . .
H215 H 1.1510 0.9837 0.3951 0.068 Uiso 1 1 calc R . .
C216 C 0.9899(10) 0.9941(7) 0.3645(6) 0.041(3) Uani 1 1 d . . .
N221 N 0.9654(8) 0.8785(5) 0.2659(5) 0.034(2) Uani 1 1 d . . .
N222 N 0.9221(7) 0.9280(5) 0.2997(4) 0.026(2) Uani 1 1 d . . .
C223 C 1.0109(9) 0.9426(7) 0.3266(5) 0.032(3) Uani 1 1 d . . .
C224 C 1.1129(10) 0.9031(7) 0.3087(6) 0.040(3) Uani 1 1 d . . .
H224 H 1.1886 0.9039 0.3204 0.048 Uiso 1 1 calc R . .
C225 C 1.0793(9) 0.8642(7) 0.2717(6) 0.039(3) Uani 1 1 d . . .
H225 H 1.1283 0.8318 0.2526 0.047 Uiso 1 1 calc R . .
C226 C 0.8908(9) 0.8450(7) 0.2362(5) 0.032(3) Uani 1 1 d . . .
H22A H 0.9352 0.8349 0.1995 0.039 Uiso 1 1 calc R . .
H22B H 0.8265 0.8804 0.2240 0.039 Uiso 1 1 calc R . .
N231 N 0.6890(8) 0.6370(5) 0.0368(4) 0.033(2) Uani 1 1 d . . .
C232 C 0.5789(9) 0.6483(7) 0.0608(5) 0.033(3) Uani 1 1 d . . .
C233 C 0.4855(12) 0.6264(8) 0.0408(6) 0.052(3) Uani 1 1 d U . .
H233 H 0.4100 0.6342 0.0597 0.062 Uiso 1 1 calc R . .
C234 C 0.4987(12) 0.5919(8) -0.0080(6) 0.052(3) Uani 1 1 d U . .
H234 H 0.4334 0.5776 -0.0233 0.062 Uiso 1 1 calc R . .
C235 C 0.6113(12) 0.5799(7) -0.0326(6) 0.048(4) Uani 1 1 d . . .
H235 H 0.6249 0.5563 -0.0652 0.058 Uiso 1 1 calc R . .
C236 C 0.7036(10) 0.6025(6) -0.0091(5) 0.033(3) Uani 1 1 d . . .
H236 H 0.7804 0.5935 -0.0260 0.039 Uiso 1 1 calc R . .
N241 N 0.6313(7) 0.7507(5) 0.1640(4) 0.029(2) Uani 1 1 d . . .
N242 N 0.6668(7) 0.7169(5) 0.1196(4) 0.029(2) Uani 1 1 d . . .
C243 C 0.5698(10) 0.6884(7) 0.1075(6) 0.037(3) Uani 1 1 d . . .
C244 C 0.4726(10) 0.7044(8) 0.1442(6) 0.046(4) Uani 1 1 d . . .
H244 H 0.3947 0.6917 0.1439 0.055 Uiso 1 1 calc R . .
C245 C 0.5160(9) 0.7444(8) 0.1827(6) 0.042(3) Uani 1 1 d . . .
H245 H 0.4735 0.7625 0.2144 0.051 Uiso 1 1 calc R . .
C246 C 0.7114(9) 0.7886(6) 0.1899(5) 0.031(3) Uani 1 1 d . . .
H24A H 0.6726 0.8348 0.1974 0.037 Uiso 1 1 calc R . .
H24B H 0.7801 0.8013 0.1608 0.037 Uiso 1 1 calc R . .
N251 N 0.6207(9) 0.5256(6) 0.5962(5) 0.040(3) Uani 1 1 d . . .
C252 C 0.5367(10) 0.5714(6) 0.5725(6) 0.033(3) Uani 1 1 d . . .
C253 C 0.4504(11) 0.6019(7) 0.6069(6) 0.044(3) Uani 1 1 d . . .
H253 H 0.3907 0.6335 0.5893 0.053 Uiso 1 1 calc R . .
C254 C 0.4534(12) 0.5849(8) 0.6690(7) 0.051(4) Uani 1 1 d . . .
H254 H 0.3973 0.6060 0.6943 0.062 Uiso 1 1 calc R . .
C255 C 0.5401(12) 0.5368(8) 0.6918(7) 0.053(4) Uani 1 1 d . . .
H255 H 0.5437 0.5223 0.7334 0.063 Uiso 1 1 calc R . .
C256 C 0.6208(11) 0.5106(8) 0.6528(7) 0.049(4) Uani 1 1 d . . .
H256 H 0.6816 0.4788 0.6689 0.059 Uiso 1 1 calc R . .
N261 N 0.5976(9) 0.5887(5) 0.4162(5) 0.041(3) Uani 1 1 d . . .
N262 N 0.6245(8) 0.5646(6) 0.4725(5) 0.040(3) Uani 1 1 d . . .
C263 C 0.5350(10) 0.5891(6) 0.5076(6) 0.038(3) Uani 1 1 d . . .
C264 C 0.4549(12) 0.6277(8) 0.4712(8) 0.056(4) Uani 1 1 d . . .
H264 H 0.3834 0.6499 0.4843 0.067 Uiso 1 1 calc R . .
C265 C 0.4958(11) 0.6286(7) 0.4139(7) 0.050(4) Uani 1 1 d . . .
H265 H 0.4605 0.6522 0.3795 0.060 Uiso 1 1 calc R . .
C266 C 0.6787(11) 0.5759(6) 0.3672(6) 0.039(3) Uani 1 1 d . . .
H26A H 0.6363 0.5576 0.3391 0.047 Uiso 1 1 calc R . .
H26B H 0.7370 0.5375 0.3822 0.047 Uiso 1 1 calc R . .
N271 N 0.8585(8) 0.3693(5) 0.5195(4) 0.031(2) Uani 1 1 d . . .
C272 C 0.9466(9) 0.3775(7) 0.4744(6) 0.034(3) Uani 1 1 d . . .
C273 C 1.0152(10) 0.3176(7) 0.4632(6) 0.038(3) Uani 1 1 d . . .
H273 H 1.0770 0.3236 0.4321 0.045 Uiso 1 1 calc R . .
C274 C 0.9935(11) 0.2500(7) 0.4971(6) 0.043(3) Uani 1 1 d . . .
H274 H 1.0424 0.2094 0.4903 0.052 Uiso 1 1 calc R . .
C275 C 0.9018(10) 0.2395(7) 0.5409(6) 0.044(3) Uani 1 1 d . . .
H275 H 0.8836 0.1924 0.5636 0.052 Uiso 1 1 calc R . .
C276 C 0.8381(10) 0.3013(7) 0.5501(6) 0.038(3) Uani 1 1 d . . .
H276 H 0.7750 0.2954 0.5805 0.046 Uiso 1 1 calc R . .
N281 N 0.9371(8) 0.5661(5) 0.4141(4) 0.033(2) Uani 1 1 d . . .
N282 N 0.8957(8) 0.5072(5) 0.4527(4) 0.033(2) Uani 1 1 d . . .
C283 C 0.9692(9) 0.4512(7) 0.4411(5) 0.032(3) Uani 1 1 d . . .
C284 C 1.0532(10) 0.4770(8) 0.3949(6) 0.039(3) Uani 1 1 d . . .
H284 H 1.1133 0.4486 0.3780 0.047 Uiso 1 1 calc R . .
C285 C 1.0334(10) 0.5506(8) 0.3784(6) 0.044(3) Uani 1 1 d . . .
H285 H 1.0772 0.5839 0.3485 0.053 Uiso 1 1 calc R . .
C286 C 0.8769(10) 0.6389(6) 0.4130(5) 0.033(3) Uani 1 1 d . . .
H28A H 0.9323 0.6725 0.4213 0.040 Uiso 1 1 calc R . .
H28B H 0.8122 0.6339 0.4452 0.040 Uiso 1 1 calc R . .
C291 C 0.8387(9) 0.7748(6) 0.2710(6) 0.030(3) Uani 1 1 d . . .
C292 C 0.7518(9) 0.7453(6) 0.2467(5) 0.027(3) Uani 1 1 d . . .
C293 C 0.7041(9) 0.6810(6) 0.2795(5) 0.029(3) Uani 1 1 d . . .
H293 H 0.6436 0.6612 0.2643 0.034 Uiso 1 1 calc R . .
C294 C 0.7415(10) 0.6441(6) 0.3342(5) 0.031(3) Uani 1 1 d . . .
C295 C 0.8293(9) 0.6724(6) 0.3550(5) 0.031(3) Uani 1 1 d . . .
C296 C 0.8772(9) 0.7392(6) 0.3226(5) 0.030(3) Uani 1 1 d . . .
H296 H 0.9378 0.7590 0.3377 0.036 Uiso 1 1 calc R . .
B11 B 0.3419(4) 0.9137(3) 0.4567(3) 0.066(5) Uiso 1 1 d D . .
F12 F 0.2982(7) 0.8558(4) 0.4975(4) 0.112(4) Uiso 1 1 d D . .
F13 F 0.3205(7) 0.9077(5) 0.4015(4) 0.110(4) Uiso 1 1 d D . .
F14 F 0.4587(6) 0.9147(4) 0.4588(3) 0.067(2) Uiso 1 1 d D . .
F15 F 0.2901(7) 0.9768(4) 0.4690(4) 0.097(3) Uiso 1 1 d D . .
B21 B 0.4036(4) 0.5958(3) 0.8500(2) 0.052(4) Uiso 1 1 d D . .
F22 F 0.3520(5) 0.5435(3) 0.8944(3) 0.055(2) Uiso 1 1 d D . .
F23 F 0.3386(6) 0.6099(4) 0.8027(3) 0.073(2) Uiso 1 1 d D . .
F24 F 0.5134(6) 0.5712(4) 0.8324(3) 0.093(3) Uiso 1 1 d D . .
F25 F 0.4104(6) 0.6586(4) 0.8704(3) 0.085(3) Uiso 1 1 d D . .
B31 B 0.2568(4) 0.6907(3) 0.2813(3) 0.054(4) Uiso 1 1 d D . .
F32 F 0.1492(7) 0.6956(4) 0.3099(4) 0.095(3) Uiso 1 1 d D . .
F33 F 0.2624(7) 0.6361(4) 0.2514(4) 0.083(3) Uiso 1 1 d D . .
F34 F 0.2795(6) 0.7544(4) 0.2427(3) 0.072(2) Uiso 1 1 d D . .
F35 F 0.3360(8) 0.6769(5) 0.3210(4) 0.172(6) Uiso 1 1 d D . .
B41 B 0.2434(7) 0.2833(3) 0.3541(4) 0.072(6) Uiso 1 1 d D . .
F42 F 0.3284(9) 0.2704(5) 0.3096(5) 0.129(4) Uiso 1 1 d D A .
F43X F 0.2980(8) 0.3001(15) 0.3995(6) 0.064(6) Uiso 0.55(7) 1 d PDU A 1
F44X F 0.1806(17) 0.2207(7) 0.3749(9) 0.084(6) Uiso 0.55(7) 1 d PDU A 1
F45X F 0.1709(16) 0.3416(11) 0.3303(5) 0.081(6) Uiso 0.55(7) 1 d PDU A 1
F43Y F 0.207(2) 0.2164(5) 0.3876(11) 0.061(7) Uiso 0.45(7) 1 d PDU A 2
F44Y F 0.1510(16) 0.3234(19) 0.3276(5) 0.112(9) Uiso 0.45(7) 1 d PDU A 2
F45Y F 0.2914(12) 0.3224(18) 0.3893(11) 0.090(8) Uiso 0.45(7) 1 d PDU A 2
B51X B 0.6699(9) 0.0626(5) 0.9073(5) 0.045(9) Uiso 0.514(15) 1 d PDU B 1
F52X F 0.7353(16) 0.0695(11) 0.8531(7) 0.145(9) Uiso 0.514(15) 1 d PDU B 1
F53X F 0.6059(15) 0.1266(9) 0.9096(9) 0.110(7) Uiso 0.514(15) 1 d PDU B 1
F54X F 0.5958(13) 0.0061(8) 0.9147(7) 0.053(5) Uiso 0.514(15) 1 d PDU B 1
F55X F 0.7427(13) 0.0482(8) 0.9518(7) 0.060(5) Uiso 0.514(15) 1 d PDU B 1
B51Y B 0.6585(9) 0.0611(6) 0.9194(5) 0.079(14) Uiso 0.486(15) 1 d PDU B 2
F52Y F 0.6550(15) 0.1273(9) 0.8802(9) 0.107(7) Uiso 0.486(15) 1 d PDU B 2
F53Y F 0.5909(15) 0.0660(12) 0.9711(8) 0.151(10) Uiso 0.486(15) 1 d PDU B 2
F54Y F 0.6168(13) 0.0089(8) 0.8949(8) 0.047(5) Uiso 0.486(15) 1 d PDU B 2
F55Y F 0.7712(12) 0.0423(8) 0.9312(7) 0.045(4) Uiso 0.486(15) 1 d PDU B 2
N11X N 0.8053(19) 0.2455(19) 0.0150(12) 0.081(6) Uiso 0.59(3) 1 d PDU C 1
C12X C 0.713(2) 0.221(2) 0.0231(15) 0.070(7) Uiso 0.59(3) 1 d PDU C 1
C13X C 0.589(2) 0.200(2) 0.0320(18) 0.099(10) Uiso 0.59(3) 1 d PDU C 1
H13A H 0.5855 0.1474 0.0456 0.149 Uiso 0.59(3) 1 calc PR C 1
H13B H 0.5547 0.2159 -0.0054 0.149 Uiso 0.59(3) 1 calc PR C 1
H13C H 0.5466 0.2246 0.0619 0.149 Uiso 0.59(3) 1 calc PR C 1
N11Y N 0.793(3) 0.201(3) 0.0232(18) 0.081(6) Uiso 0.41(3) 1 d PDU C 2
C12Y C 0.693(3) 0.187(3) 0.025(2) 0.070(7) Uiso 0.41(3) 1 d PDU C 2
C13Y C 0.575(3) 0.164(3) 0.024(3) 0.099(10) Uiso 0.41(3) 1 d PDU C 2
H13D H 0.5581 0.1715 -0.0178 0.149 Uiso 0.41(3) 1 calc PR C 2
H13E H 0.5185 0.1920 0.0451 0.149 Uiso 0.41(3) 1 calc PR C 2
H13F H 0.5701 0.1116 0.0421 0.149 Uiso 0.41(3) 1 calc PR C 2
N21X N 0.117(3) 0.116(2) 0.2506(14) 0.098(8) Uiso 0.59(4) 1 d PDU D 1
C22X C 0.203(2) 0.1062(19) 0.2740(12) 0.058(6) Uiso 0.59(4) 1 d PDU D 1
C23X C 0.311(3) 0.090(2) 0.303(2) 0.078(7) Uiso 0.59(4) 1 d PDU D 1
H23A H 0.2989 0.1027 0.3424 0.117 Uiso 0.59(4) 1 calc PR D 1
H23B H 0.3741 0.1185 0.2790 0.117 Uiso 0.59(4) 1 calc PR D 1
H23C H 0.3328 0.0378 0.3080 0.117 Uiso 0.59(4) 1 calc PR D 1
N21Y N 0.156(4) 0.082(3) 0.2415(19) 0.097(8) Uiso 0.41(4) 1 d PDU D 2
C22Y C 0.237(3) 0.075(3) 0.2693(18) 0.059(6) Uiso 0.41(4) 1 d PDU D 2
C23Y C 0.333(4) 0.070(3) 0.307(3) 0.079(7) Uiso 0.41(4) 1 d PDU D 2
H23D H 0.3628 0.0197 0.3166 0.118 Uiso 0.41(4) 1 calc PR D 2
H23E H 0.3044 0.0872 0.3429 0.118 Uiso 0.41(4) 1 calc PR D 2
H23F H 0.3952 0.1014 0.2847 0.118 Uiso 0.41(4) 1 calc PR D 2
N31X N 0.171(4) 0.491(3) 0.1133(15) 0.065(6) Uiso 0.32(3) 1 d PDU E 1
C32X C 0.194(4) 0.483(3) 0.1627(15) 0.046(5) Uiso 0.32(3) 1 d PDU E 1
C33X C 0.248(4) 0.485(3) 0.2171(15) 0.048(4) Uiso 0.32(3) 1 d PDU E 1
H33A H 0.3205 0.4558 0.2184 0.072 Uiso 0.32(3) 1 calc PR E 1
H33B H 0.1939 0.4659 0.2520 0.072 Uiso 0.32(3) 1 calc PR E 1
H33C H 0.2632 0.5359 0.2171 0.072 Uiso 0.32(3) 1 calc PR E 1
N31Y N 0.1347(19) 0.4693(13) 0.1170(7) 0.065(5) Uiso 0.68(3) 1 d PDU E 2
C32Y C 0.172(2) 0.4643(13) 0.1622(8) 0.047(4) Uiso 0.68(3) 1 d PDU E 2
C33Y C 0.2173(7) 0.4588(5) 0.2189(4) 0.048(4) Uiso 0.68(3) 1 d PDU E 2
H33D H 0.1683 0.4276 0.2502 0.072 Uiso 0.68(3) 1 calc PR E 2
H33E H 0.2176 0.5076 0.2276 0.072 Uiso 0.68(3) 1 calc PR E 2
H33F H 0.2969 0.4376 0.2170 0.072 Uiso 0.68(3) 1 calc PR E 2
N41 N 0.4407(7) 0.1663(5) 0.1678(4) 0.113(6) Uiso 1 1 d RD . .
C42 C 0.3938(7) 0.2154(5) 0.1712(4) 0.095(6) Uiso 1 1 d RD . .
C43 C 0.3210(7) 0.2813(5) 0.1743(4) 0.067(4) Uiso 1 1 d RD . .
H43A H 0.3503 0.3217 0.1429 0.101 Uiso 1 1 calc R . .
H43B H 0.3231 0.2937 0.2130 0.101 Uiso 1 1 calc R . .
H43C H 0.2407 0.2727 0.1690 0.101 Uiso 1 1 calc R . .
O11X O 0.8388(7) 0.3656(5) 0.3413(4) 0.094(6) Uiso 0.50 1 d PRU E 1
O11Y O 0.8800(7) 0.3190(5) 0.3234(4) 0.095(6) Uiso 0.50 1 d PRU E 2

loop_
_atom_site_aniso_label
_atom_site_aniso_U_11
_atom_site_aniso_U_22
_atom_site_aniso_U_33
_atom_site_aniso_U_23
_atom_site_aniso_U_13
_atom_site_aniso_U_12
Ag1 0.0452(6) 0.0423(6) 0.0392(7) -0.0073(5) -0.0012(5) 0.0117(5)
Ni1 0.0302(8) 0.0331(9) 0.0279(9) -0.0106(8) -0.0019(7) -0.0007(7)
Ni2 0.0273(8) 0.0302(9) 0.0262(9) -0.0072(7) -0.0023(6) 0.0010(6)
N111 0.040(6) 0.040(7) 0.039(7) -0.025(6) 0.003(5) 0.006(5)
C112 0.042(7) 0.037(8) 0.036(8) -0.010(7) -0.021(6) 0.002(6)
C113 0.056(9) 0.050(9) 0.070(12) -0.037(9) -0.015(8) 0.018(7)
C114 0.056(10) 0.086(14) 0.090(15) -0.062(13) 0.004(10) 0.020(9)
C115 0.034(8) 0.093(14) 0.069(12) -0.041(11) 0.008(7) 0.011(8)
C116 0.045(8) 0.068(10) 0.048(10) -0.030(8) 0.001(7) -0.001(7)
N121 0.040(6) 0.024(6) 0.045(7) -0.008(5) 0.002(5) -0.002(5)
N122 0.032(5) 0.046(7) 0.031(7) -0.019(6) -0.002(5) 0.001(5)
C123 0.042(7) 0.034(8) 0.043(9) -0.021(7) -0.003(6) 0.005(6)
C124 0.043(7) 0.025(7) 0.056(10) -0.001(7) -0.013(7) 0.011(6)
C125 0.050(8) 0.030(8) 0.050(9) 0.009(7) 0.000(7) -0.004(6)
C126 0.034(6) 0.028(7) 0.031(7) -0.004(6) 0.003(5) 0.001(5)
N131 0.028(5) 0.046(6) 0.018(6) -0.009(5) -0.004(4) 0.005(5)
C132 0.034(6) 0.030(7) 0.036(8) -0.007(6) 0.003(6) 0.004(6)
C133 0.037(7) 0.034(8) 0.051(9) -0.006(7) 0.006(6) -0.007(6)
C134 0.035(5) 0.045(6) 0.036(6) 0.002(5) 0.009(5) 0.009(4)
C135 0.034(5) 0.046(6) 0.037(6) 0.005(5) 0.006(4) 0.008(4)
C136 0.030(7) 0.076(11) 0.041(9) -0.017(8) 0.003(6) -0.005(7)
N141 0.032(5) 0.037(6) 0.024(6) -0.008(5) 0.000(4) 0.004(5)
N142 0.020(5) 0.036(6) 0.026(6) -0.008(5) 0.000(4) 0.006(4)
C143 0.023(6) 0.036(7) 0.038(8) -0.010(7) 0.009(6) -0.002(5)
C144 0.040(7) 0.050(9) 0.026(8) -0.009(7) 0.003(6) -0.005(6)
C145 0.019(6) 0.064(9) 0.038(9) -0.019(8) -0.008(5) -0.002(6)
C146 0.027(6) 0.033(7) 0.042(8) -0.007(7) -0.004(5) 0.006(5)
N151 0.035(5) 0.037(6) 0.037(7) -0.010(6) 0.002(5) 0.003(5)
C152 0.040(7) 0.035(8) 0.046(9) -0.008(7) 0.004(6) -0.002(6)
C153 0.063(9) 0.037(9) 0.076(13) -0.014(9) 0.000(9) 0.015(7)
C154 0.052(8) 0.037(8) 0.051(10) -0.019(8) 0.014(7) -0.005(7)
C155 0.051(8) 0.037(8) 0.037(8) -0.017(7) 0.004(6) -0.005(6)
C156 0.035(7) 0.029(7) 0.040(9) -0.005(7) -0.006(6) -0.003(5)
N161 0.029(5) 0.030(6) 0.027(6) -0.005(5) -0.003(4) 0.001(4)
N162 0.033(5) 0.028(6) 0.032(6) -0.004(5) -0.004(5) 0.002(4)
C163 0.040(7) 0.034(7) 0.030(8) -0.012(7) -0.006(6) 0.003(6)
C164 0.044(7) 0.040(8) 0.029(8) -0.013(7) 0.007(6) -0.006(6)
C165 0.045(7) 0.037(8) 0.028(8) 0.005(7) -0.006(6) 0.005(6)
C166 0.035(7) 0.027(7) 0.050(9) -0.010(7) 0.009(6) 0.000(5)
N171 0.028(5) 0.038(6) 0.039(7) -0.011(5) 0.001(5) -0.004(5)
C172 0.016(5) 0.019(6) 0.048(8) -0.012(6) 0.002(5) 0.004(5)
C173 0.032(6) 0.040(8) 0.028(8) -0.005(7) -0.012(5) 0.015(6)
C174 0.056(8) 0.029(7) 0.020(7) 0.004(6) -0.011(6) 0.012(6)
C175 0.050(8) 0.026(7) 0.049(9) -0.011(7) 0.000(7) -0.009(6)
C176 0.040(7) 0.032(7) 0.023(7) -0.004(6) -0.006(5) 0.000(6)
N181 0.020(5) 0.031(6) 0.036(6) -0.003(5) -0.002(4) 0.003(4)
N182 0.022(5) 0.031(6) 0.035(6) 0.003(5) -0.006(4) 0.003(4)
C183 0.032(6) 0.035(7) 0.027(7) -0.019(6) 0.000(5) 0.005(5)
C184 0.027(6) 0.031(7) 0.045(8) -0.011(7) -0.005(6) -0.001(5)
C185 0.027(6) 0.042(8) 0.059(10) -0.021(8) -0.004(6) -0.003(6)
C186 0.025(6) 0.039(8) 0.034(8) -0.011(6) 0.003(5) -0.002(5)
C191 0.040(7) 0.025(6) 0.021(7) 0.001(6) -0.006(5) -0.001(5)
C192 0.030(6) 0.034(7) 0.022(7) -0.006(6) -0.002(5) 0.005(5)
C193 0.026(6) 0.035(7) 0.020(7) 0.001(6) -0.006(5) 0.010(5)
C194 0.033(6) 0.025(6) 0.015(6) 0.006(5) 0.000(5) 0.002(5)
C195 0.020(6) 0.031(7) 0.031(7) 0.000(6) -0.002(5) -0.005(5)
C196 0.022(6) 0.030(7) 0.030(7) 0.005(6) 0.006(5) -0.004(5)
N211 0.033(6) 0.043(6) 0.034(6) -0.025(6) -0.004(5) -0.002(5)
C212 0.041(8) 0.072(11) 0.075(12) -0.037(10) 0.000(7) -0.005(7)
C213 0.057(6) 0.095(9) 0.063(8) -0.053(7) -0.009(6) -0.011(6)
C214 0.056(6) 0.096(9) 0.063(8) -0.052(7) -0.009(6) -0.010(6)
C215 0.044(8) 0.084(12) 0.044(9) -0.011(9) -0.012(7) -0.007(8)
C216 0.037(7) 0.045(8) 0.042(9) -0.013(7) -0.004(6) -0.009(6)
N221 0.029(5) 0.023(5) 0.045(7) -0.003(5) 0.003(5) 0.002(4)
N222 0.035(5) 0.028(5) 0.011(5) -0.001(4) 0.000(4) 0.002(4)
C223 0.026(6) 0.036(7) 0.035(8) -0.006(6) -0.004(5) -0.002(5)
C224 0.031(7) 0.033(7) 0.057(10) -0.009(7) -0.009(6) -0.010(6)
C225 0.026(6) 0.035(8) 0.050(9) 0.003(7) 0.002(6) 0.002(5)
C226 0.028(6) 0.041(8) 0.030(7) -0.014(6) -0.001(5) -0.004(5)
N231 0.039(6) 0.029(6) 0.031(6) -0.004(5) -0.012(5) 0.001(4)
C232 0.028(6) 0.038(7) 0.035(8) -0.009(6) -0.006(5) -0.006(5)
C233 0.049(6) 0.058(7) 0.050(7) -0.008(6) -0.014(5) -0.009(5)
C234 0.048(6) 0.058(7) 0.050(7) -0.008(6) -0.015(5) -0.010(5)
C235 0.068(9) 0.047(9) 0.034(8) -0.019(7) 0.000(7) -0.010(7)
C236 0.043(7) 0.033(7) 0.023(7) -0.006(6) -0.004(6) -0.002(6)
N241 0.029(5) 0.041(6) 0.017(5) -0.009(5) -0.004(4) 0.001(4)
N242 0.031(5) 0.038(6) 0.019(6) -0.010(5) 0.004(4) -0.004(4)
C243 0.032(7) 0.037(8) 0.040(8) -0.010(7) 0.003(6) -0.001(6)
C244 0.025(6) 0.070(10) 0.049(9) -0.033(8) 0.007(6) -0.007(6)
C245 0.024(6) 0.069(10) 0.043(9) -0.033(8) -0.004(6) 0.009(6)
C246 0.028(6) 0.035(7) 0.027(7) -0.002(6) -0.002(5) 0.006(5)
N251 0.048(6) 0.034(6) 0.040(8) -0.012(6) -0.009(5) 0.006(5)
C252 0.037(7) 0.021(7) 0.041(9) -0.007(6) -0.004(6) -0.004(5)
C253 0.040(7) 0.049(9) 0.044(9) -0.011(7) -0.002(6) 0.006(6)
C254 0.048(8) 0.062(10) 0.051(10) -0.032(9) 0.002(7) 0.000(7)
C255 0.053(9) 0.063(10) 0.047(10) -0.026(8) 0.008(7) -0.011(8)
C256 0.036(7) 0.062(10) 0.054(11) -0.021(9) -0.005(7) 0.000(7)
N261 0.044(6) 0.028(6) 0.046(8) 0.009(6) -0.005(6) -0.013(5)
N262 0.042(6) 0.043(7) 0.037(7) -0.014(6) -0.006(5) -0.001(5)
C263 0.027(6) 0.024(7) 0.062(10) -0.003(7) -0.011(6) -0.003(5)
C264 0.038(8) 0.047(9) 0.087(14) -0.011(9) -0.021(8) -0.008(7)
C265 0.034(7) 0.048(9) 0.061(11) 0.019(8) -0.032(7) -0.010(6)
C266 0.053(8) 0.022(7) 0.043(9) 0.000(6) -0.018(7) -0.005(6)
N271 0.034(5) 0.037(6) 0.023(6) -0.005(5) -0.008(4) 0.004(5)
C272 0.026(6) 0.042(8) 0.040(8) -0.016(7) -0.007(6) -0.007(6)
C273 0.045(7) 0.037(8) 0.029(8) -0.004(7) 0.000(6) 0.007(6)
C274 0.046(8) 0.036(8) 0.054(10) -0.019(7) -0.016(7) 0.004(6)
C275 0.043(7) 0.036(8) 0.051(10) -0.013(7) 0.003(7) -0.001(6)
C276 0.043(7) 0.033(8) 0.037(8) -0.002(7) -0.008(6) -0.004(6)
N281 0.032(5) 0.029(6) 0.035(6) -0.004(5) -0.001(5) 0.001(4)
N282 0.046(6) 0.026(6) 0.025(6) 0.002(5) -0.013(5) 0.002(5)
C283 0.033(6) 0.043(8) 0.025(7) -0.012(6) -0.012(5) 0.001(6)
C284 0.034(7) 0.053(9) 0.031(8) -0.012(7) 0.001(6) 0.001(6)
C285 0.040(7) 0.052(9) 0.047(9) -0.027(8) -0.004(6) -0.001(6)
C286 0.043(7) 0.028(7) 0.032(8) -0.008(6) -0.014(6) 0.002(5)
C291 0.030(6) 0.022(6) 0.037(8) -0.006(6) 0.003(6) 0.000(5)
C292 0.023(6) 0.042(7) 0.021(7) -0.019(6) -0.002(5) 0.005(5)
C293 0.030(6) 0.020(6) 0.036(8) -0.008(6) -0.002(5) -0.005(5)
C294 0.042(7) 0.021(6) 0.030(8) -0.001(6) -0.009(6) -0.006(5)
C295 0.034(6) 0.024(7) 0.034(8) -0.006(6) 0.000(5) 0.001(5)
C296 0.029(6) 0.025(7) 0.035(8) -0.011(6) 0.002(5) 0.006(5)

loop_
_atom_type_symbol
_atom_type_description
_atom_type_scat_dispersion_real
_atom_type_scat_dispersion_imag
_atom_type_scat_source
C C 0.0033 0.0016 'International Tables Vol C Tables 4.2.6.8 and 6.1.1.4'
H H 0.0000 0.0000 'International Tables Vol C Tables 4.2.6.8 and 6.1.1.4'
B B 0.0013 0.0007 'International Tables Vol C Tables 4.2.6.8 and 6.1.1.4'
N N 0.0061 0.0033 'International Tables Vol C Tables 4.2.6.8 and 6.1.1.4'
F F 0.0171 0.0103 'International Tables Vol C Tables 4.2.6.8 and 6.1.1.4'
Ni Ni 0.3393 1.1124 'International Tables Vol C Tables 4.2.6.8 and 6.1.1.4'
Ag Ag -0.8971 1.1015 'International Tables Vol C Tables 4.2.6.8 and 6.1.1.4'
O O 0.0106 0.0060 'International Tables Vol C Tables 4.2.6.8 and 6.1.1.4'

loop_
_geom_angle_atom_site_label_1
_geom_angle_atom_site_label_2
_geom_angle_atom_site_label_3
_geom_angle
_geom_angle_site_symmetry_1
_geom_angle_site_symmetry_3
_geom_angle_publ_flag
N251 Ag1 N271 147.2(4) . . ?
N251 Ag1 N282 140.2(4) . . ?
N271 Ag1 N282 71.4(3) . . ?
N251 Ag1 N262 71.5(4) . . ?
N271 Ag1 N262 133.5(3) . . ?
N282 Ag1 N262 83.7(3) . . ?
N122 Ni1 N131 169.5(4) . . ?
N122 Ni1 N211 93.6(4) . . ?
N131 Ni1 N211 95.3(4) . . ?
N122 Ni1 N111 77.8(4) . . ?
N131 Ni1 N111 96.7(4) . . ?
N211 Ni1 N111 89.7(4) . . ?
N122 Ni1 N142 92.4(4) . . ?
N131 Ni1 N142 78.8(4) . . ?
N211 Ni1 N142 174.0(4) . . ?
N111 Ni1 N142 92.1(4) . . ?
N122 Ni1 N222 100.2(4) . . ?
N131 Ni1 N222 87.2(3) . . ?
N211 Ni1 N222 77.8(4) . . ?
N111 Ni1 N222 167.2(4) . . ?
N142 Ni1 N222 100.7(3) . . ?
N162 Ni2 N171 168.6(4) . . ?
N162 Ni2 N182 91.3(4) . . ?
N171 Ni2 N182 78.9(4) . . ?
N162 Ni2 N151 77.8(4) . . ?
N171 Ni2 N151 96.6(4) . . ?
N182 Ni2 N151 91.3(4) . . ?
N162 Ni2 N242 100.9(4) . . ?
N171 Ni2 N242 86.6(4) . . ?
N182 Ni2 N242 100.3(4) . . ?
N151 Ni2 N242 168.4(4) . . ?
N162 Ni2 N231 89.9(4) . . ?
N171 Ni2 N231 100.1(4) . . ?
N182 Ni2 N231 177.9(4) . . ?
N151 Ni2 N231 90.7(4) . . ?
N242 Ni2 N231 77.7(4) . . ?
C112 N111 C116 118.1(11) . . ?
C112 N111 Ni1 115.5(8) . . ?
C116 N111 Ni1 125.2(10) . . ?
N111 C112 C113 124.1(13) . . ?
N111 C112 C123 114.3(11) . . ?
C113 C112 C123 121.4(13) . . ?
C114 C113 C112 115.5(16) . . ?
C114 C113 H113 122.3 . . ?
C112 C113 H113 122.3 . . ?
C115 C114 C113 122.0(15) . . ?
C115 C114 H114 119.0 . . ?
C113 C114 H114 119.0 . . ?
C114 C115 C116 118.6(15) . . ?
C114 C115 H115 120.7 . . ?
C116 C115 H115 120.7 . . ?
N111 C116 C115 121.6(15) . . ?
N111 C116 H116 119.2 . . ?
C115 C116 H116 119.2 . . ?
C125 N121 N122 112.3(10) . . ?
C125 N121 C126 128.2(11) . . ?
N122 N121 C126 119.1(10) . . ?
C123 N122 N121 102.0(10) . . ?
C123 N122 Ni1 117.2(8) . . ?
N121 N122 Ni1 139.7(8) . . ?
C124 C123 N122 112.9(11) . . ?
C124 C123 C112 133.7(12) . . ?
N122 C123 C112 113.2(12) . . ?
C123 C124 C125 105.1(11) . . ?
C123 C124 H124 127.5 . . ?
C125 C124 H124 127.5 . . ?
N121 C125 C124 107.6(12) . . ?
N121 C125 H125 126.2 . . ?
C124 C125 H125 126.2 . . ?
N121 C126 C191 117.6(9) . . ?
N121 C126 H12A 107.9 . . ?
C191 C126 H12A 107.9 . . ?
N121 C126 H12B 107.9 . . ?
C191 C126 H12B 107.9 . . ?
H12A C126 H12B 107.2 . . ?
C136 N131 C132 116.3(11) . . ?
C136 N131 Ni1 127.5(8) . . ?
C132 N131 Ni1 115.9(8) . . ?
C133 C132 N131 122.6(12) . . ?
C133 C132 C143 125.1(11) . . ?
N131 C132 C143 112.3(10) . . ?
C132 C133 C134 118.8(12) . . ?
C132 C133 H133 120.6 . . ?
C134 C133 H133 120.6 . . ?
C135 C134 C133 119.1(12) . . ?
C135 C134 H134 120.4 . . ?
C133 C134 H134 120.4 . . ?
C136 C135 C134 119.5(13) . . ?
C136 C135 H135 120.2 . . ?
C134 C135 H135 120.2 . . ?
N131 C136 C135 123.6(13) . . ?
N131 C136 H136 118.2 . . ?
C135 C136 H136 118.2 . . ?
N142 N141 C145 109.2(10) . . ?
N142 N141 C146 124.1(9) . . ?
C145 N141 C146 126.4(10) . . ?
C143 N142 N141 107.3(9) . . ?
C143 N142 Ni1 111.4(8) . . ?
N141 N142 Ni1 137.8(7) . . ?
N142 C143 C144 108.6(11) . . ?
N142 C143 C132 119.9(10) . . ?
C144 C143 C132 131.4(11) . . ?
C145 C144 C143 106.4(11) . . ?
C145 C144 H144 126.8 . . ?
C143 C144 H144 126.8 . . ?
C144 C145 N141 108.5(10) . . ?
C144 C145 H145 125.8 . . ?
N141 C145 H145 125.8 . . ?
N141 C146 C192 111.4(9) . . ?
N141 C146 H14A 109.3 . . ?
C192 C146 H14A 109.3 . . ?
N141 C146 H14B 109.3 . . ?
C192 C146 H14B 109.3 . . ?
H14A C146 H14B 108.0 . . ?
C156 N151 C152 118.7(11) . . ?
C156 N151 Ni2 115.6(8) . . ?
C152 N151 Ni2 125.6(9) . . ?
C153 C152 N151 120.6(13) . . ?
C153 C152 H152 119.7 . . ?
N151 C152 H152 119.7 . . ?
C152 C153 C154 119.5(13) . . ?
C152 C153 H153 120.3 . . ?
C154 C153 H153 120.3 . . ?
C155 C154 C153 119.6(13) . . ?
C155 C154 H154 120.2 . . ?
C153 C154 H154 120.2 . . ?
C154 C155 C156 118.4(13) . . ?
C154 C155 H155 120.8 . . ?
C156 C155 H155 120.8 . . ?
N151 C156 C155 123.0(11) . . ?
N151 C156 C163 113.8(11) . . ?
C155 C156 C163 123.1(12) . . ?
C165 N161 N162 114.2(10) . . ?
C165 N161 C166 127.6(10) . . ?
N162 N161 C166 117.5(9) . . ?
C163 N162 N161 103.6(9) . . ?
C163 N162 Ni2 114.7(8) . . ?
N161 N162 Ni2 141.7(8) . . ?
N162 C163 C164 110.5(10) . . ?
N162 C163 C156 117.1(11) . . ?
C164 C163 C156 131.9(11) . . ?
C165 C164 C163 104.9(11) . . ?
C165 C164 H164 127.5 . . ?
C163 C164 H164 127.5 . . ?
N161 C165 C164 106.8(11) . . ?
N161 C165 H165 126.6 . . ?
C164 C165 H165 126.6 . . ?
N161 C166 C194 118.9(9) . . ?
N161 C166 H16A 107.6 . . ?
C194 C166 H16A 107.6 . . ?
N161 C166 H16B 107.6 . . ?
C194 C166 H16B 107.6 . . ?
H16A C166 H16B 107.0 . . ?
C176 N171 C172 115.8(10) . . ?
C176 N171 Ni2 127.8(8) . . ?
C172 N171 Ni2 116.0(7) . . ?
C173 C172 N171 123.1(10) . . ?
C173 C172 C183 125.3(11) . . ?
N171 C172 C183 111.6(10) . . ?
C172 C173 C174 119.3(11) . . ?
C172 C173 H173 120.4 . . ?
C174 C173 H173 120.4 . . ?
C173 C174 C175 119.2(11) . . ?
C173 C174 H174 120.4 . . ?
C175 C174 H174 120.4 . . ?
C176 C175 C174 118.2(11) . . ?
C176 C175 H175 120.9 . . ?
C174 C175 H175 120.9 . . ?
C175 C176 N171 124.4(11) . . ?
C175 C176 H176 117.8 . . ?
N171 C176 H176 117.8 . . ?
C185 N181 N182 109.8(10) . . ?
C185 N181 C186 126.9(10) . . ?
N182 N181 C186 122.7(9) . . ?
C183 N182 N181 105.8(9) . . ?
C183 N182 Ni2 112.2(8) . . ?
N181 N182 Ni2 137.8(8) . . ?
N182 C183 C184 111.5(11) . . ?
N182 C183 C172 119.4(10) . . ?
C184 C183 C172 129.1(12) . . ?
C185 C184 C183 104.1(11) . . ?
C185 C184 H184 128.0 . . ?
C183 C184 H184 128.0 . . ?
C184 C185 N181 108.7(10) . . ?
C184 C185 H185 125.7 . . ?
N181 C185 H185 125.7 . . ?
N181 C186 C195 110.1(9) . . ?
N181 C186 H18A 109.6 . . ?
C195 C186 H18A 109.6 . . ?
N181 C186 H18B 109.6 . . ?
C195 C186 H18B 109.6 . . ?
H18A C186 H18B 108.1 . . ?
C192 C191 C196 116.9(10) . . ?
C192 C191 C126 128.3(10) . . ?
C196 C191 C126 114.7(9) . . ?
C193 C192 C191 117.7(10) . . ?
C193 C192 C146 115.0(9) . . ?
C191 C192 C146 127.3(10) . . ?
C194 C193 C192 125.4(10) . . ?
C194 C193 H193 117.3 . . ?
C192 C193 H193 117.3 . . ?
C193 C194 C195 116.7(10) . . ?
C193 C194 C166 113.3(9) . . ?
C195 C194 C166 130.0(10) . . ?
C196 C195 C194 118.3(10) . . ?
C196 C195 C186 115.3(9) . . ?
C194 C195 C186 126.3(10) . . ?
C195 C196 C191 124.7(10) . . ?
C195 C196 H196 117.6 . . ?
C191 C196 H196 117.6 . . ?
C212 N211 C216 116.6(11) . . ?
C212 N211 Ni1 128.4(8) . . ?
C216 N211 Ni1 114.9(8) . . ?
N211 C212 C213 124.8(13) . . ?
N211 C212 H212 117.6 . . ?
C213 C212 H212 117.6 . . ?
C212 C213 C214 119.7(14) . . ?
C212 C213 H213 120.2 . . ?
C214 C213 H213 120.2 . . ?
C213 C214 C215 117.6(13) . . ?
C213 C214 H214 121.2 . . ?
C215 C214 H214 121.2 . . ?
C216 C215 C214 118.6(13) . . ?
C216 C215 H215 120.7 . . ?
C214 C215 H215 120.7 . . ?
N211 C216 C215 122.7(12) . . ?
N211 C216 C223 116.3(10) . . ?
C215 C216 C223 121.0(12) . . ?
C225 N221 N222 109.6(10) . . ?
C225 N221 C226 129.0(10) . . ?
N222 N221 C226 121.1(9) . . ?
C223 N222 N221 106.2(9) . . ?
C223 N222 Ni1 112.9(7) . . ?
N221 N222 Ni1 140.5(7) . . ?
N222 C223 C224 109.5(10) . . ?
N222 C223 C216 117.9(10) . . ?
C224 C223 C216 132.6(11) . . ?
C225 C224 C223 105.4(10) . . ?
C225 C224 H224 127.3 . . ?
C223 C224 H224 127.3 . . ?
C224 C225 N221 109.3(11) . . ?
C224 C225 H225 125.3 . . ?
N221 C225 H225 125.3 . . ?
N221 C226 C291 116.1(10) . . ?
N221 C226 H22A 108.3 . . ?
C291 C226 H22A 108.3 . . ?
N221 C226 H22B 108.3 . . ?
C291 C226 H22B 108.3 . . ?
H22A C226 H22B 107.4 . . ?
C236 N231 C232 117.6(10) . . ?
C236 N231 Ni2 126.2(8) . . ?
C232 N231 Ni2 115.1(8) . . ?
C233 C232 N231 122.5(12) . . ?
C233 C232 C243 122.9(11) . . ?
N231 C232 C243 114.5(10) . . ?
C232 C233 C234 120.6(13) . . ?
C232 C233 H233 119.7 . . ?
C234 C233 H233 119.7 . . ?
C235 C234 C233 117.1(12) . . ?
C235 C234 H234 121.5 . . ?
C233 C234 H234 121.5 . . ?
C236 C235 C234 119.3(12) . . ?
C236 C235 H235 120.3 . . ?
C234 C235 H235 120.3 . . ?
N231 C236 C235 122.8(11) . . ?
N231 C236 H236 118.6 . . ?
C235 C236 H236 118.6 . . ?
N242 N241 C245 113.3(9) . . ?
N242 N241 C246 122.0(8) . . ?
C245 N241 C246 124.6(9) . . ?
N241 N242 C243 105.2(8) . . ?
N241 N242 Ni2 141.6(7) . . ?
C243 N242 Ni2 113.1(7) . . ?
N242 C243 C244 111.6(10) . . ?
N242 C243 C232 119.0(10) . . ?
C244 C243 C232 129.4(11) . . ?
C243 C244 C245 104.7(10) . . ?
C243 C244 H244 127.7 . . ?
C245 C244 H244 127.7 . . ?
N241 C245 C244 105.1(10) . . ?
N241 C245 H245 127.4 . . ?
C244 C245 H245 127.4 . . ?
N241 C246 C292 114.1(9) . . ?
N241 C246 H24A 108.7 . . ?
C292 C246 H24A 108.7 . . ?
N241 C246 H24B 108.7 . . ?
C292 C246 H24B 108.7 . . ?
H24A C246 H24B 107.6 . . ?
C256 N251 C252 118.3(12) . . ?
C256 N251 Ag1 122.9(9) . . ?
C252 N251 Ag1 118.7(9) . . ?
N251 C252 C253 122.3(12) . . ?
N251 C252 C263 119.1(11) . . ?
C253 C252 C263 118.6(12) . . ?
C252 C253 C254 118.0(13) . . ?
C252 C253 H253 121.0 . . ?
C254 C253 H253 121.0 . . ?
C255 C254 C253 118.1(13) . . ?
C255 C254 H254 121.0 . . ?
C253 C254 H254 121.0 . . ?
C256 C255 C254 118.1(14) . . ?
C256 C255 H255 121.0 . . ?
C254 C255 H255 121.0 . . ?
N251 C256 C255 125.2(14) . . ?
N251 C256 H256 117.4 . . ?
C255 C256 H256 117.4 . . ?
N262 N261 C265 111.9(12) . . ?
N262 N261 C266 120.1(10) . . ?
C265 N261 C266 127.8(12) . . ?
N261 N262 C263 105.7(10) . . ?
N261 N262 Ag1 142.6(8) . . ?
C263 N262 Ag1 110.0(8) . . ?
N262 C263 C264 108.1(13) . . ?
N262 C263 C252 119.6(11) . . ?
C264 C263 C252 132.3(13) . . ?
C265 C264 C263 108.6(13) . . ?
C265 C264 H264 125.7 . . ?
C263 C264 H264 125.7 . . ?
N261 C265 C264 105.6(12) . . ?
N261 C265 H265 127.2 . . ?
C264 C265 H265 127.2 . . ?
N261 C266 C294 113.1(10) . . ?
N261 C266 H26A 109.0 . . ?
C294 C266 H26A 109.0 . . ?
N261 C266 H26B 109.0 . . ?
C294 C266 H26B 109.0 . . ?
H26A C266 H26B 107.8 . . ?
C276 N271 C272 117.5(10) . . ?
C276 N271 Ag1 125.0(8) . . ?
C272 N271 Ag1 117.5(8) . . ?
N271 C272 C273 120.5(12) . . ?
N271 C272 C283 117.7(11) . . ?
C273 C272 C283 121.7(11) . . ?
C274 C273 C272 119.6(12) . . ?
C274 C273 H273 120.2 . . ?
C272 C273 H273 120.2 . . ?
C273 C274 C275 121.2(12) . . ?
C273 C274 H274 119.4 . . ?
C275 C274 H274 119.4 . . ?
C276 C275 C274 116.1(13) . . ?
C276 C275 H275 121.9 . . ?
C274 C275 H275 121.9 . . ?
N271 C276 C275 124.9(12) . . ?
N271 C276 H276 117.5 . . ?
C275 C276 H276 117.5 . . ?
N282 N281 C285 113.2(10) . . ?
N282 N281 C286 119.8(9) . . ?
C285 N281 C286 127.0(10) . . ?
N281 N282 C283 104.2(9) . . ?
N281 N282 Ag1 141.1(7) . . ?
C283 N282 Ag1 114.5(8) . . ?
N282 C283 C284 110.1(11) . . ?
N282 C283 C272 118.7(10) . . ?
C284 C283 C272 131.1(12) . . ?
C285 C284 C283 107.3(12) . . ?
C285 C284 H284 126.4 . . ?
C283 C284 H284 126.4 . . ?
C284 C285 N281 105.1(12) . . ?
C284 C285 H285 127.4 . . ?
N281 C285 H285 127.4 . . ?
N281 C286 C295 113.8(9) . . ?
N281 C286 H28A 108.8 . . ?
C295 C286 H28A 108.8 . . ?
N281 C286 H28B 108.8 . . ?
C295 C286 H28B 108.8 . . ?
H28A C286 H28B 107.7 . . ?
C296 C291 C292 120.3(11) . . ?
C296 C291 C226 121.6(10) . . ?
C292 C291 C226 118.0(11) . . ?
C293 C292 C291 117.4(11) . . ?
C293 C292 C246 125.0(10) . . ?
C291 C292 C246 117.4(10) . . ?
C292 C293 C294 122.9(10) . . ?
C292 C293 H293 118.5 . . ?
C294 C293 H293 118.5 . . ?
C295 C294 C293 118.0(10) . . ?
C295 C294 C266 124.0(11) . . ?
C293 C294 C266 118.0(10) . . ?
C294 C295 C296 119.6(11) . . ?
C294 C295 C286 123.6(11) . . ?
C296 C295 C286 116.7(10) . . ?
C291 C296 C295 121.6(11) . . ?
C291 C296 H296 119.2 . . ?
C295 C296 H296 119.2 . . ?
F14 B11 F12 109.50(13) . . ?
F14 B11 F13 109.47(13) . . ?
F12 B11 F13 109.44(13) . . ?
F14 B11 F15 109.44(13) . . ?
F12 B11 F15 109.46(13) . . ?
F13 B11 F15 109.51(13) . . ?
F23 B21 F22 109.50(13) . . ?
F23 B21 F24 109.52(13) . . ?
F22 B21 F24 109.50(13) . . ?
F23 B21 F25 109.43(13) . . ?
F22 B21 F25 109.47(13) . . ?
F24 B21 F25 109.41(13) . . ?
F35 B31 F33 109.48(13) . . ?
F35 B31 F32 109.50(13) . . ?
F33 B31 F32 109.47(13) . . ?
F35 B31 F34 109.44(13) . . ?
F33 B31 F34 109.49(13) . . ?
F32 B31 F34 109.45(13) . . ?
F45Y B41 F44X 125.3(11) . . ?
F45Y B41 F45X 93.7(10) . . ?
F44X B41 F45X 110.4(5) . . ?
F45Y B41 F42 108.6(5) . . ?
F44X B41 F42 108.6(5) . . ?
F45X B41 F42 108.6(5) . . ?
F45Y B41 F44Y 110.4(5) . . ?
F44X B41 F44Y 93.8(10) . . ?
F45X B41 F44Y 18.3(10) . . ?
F42 B41 F44Y 108.5(5) . . ?
F45Y B41 F43Y 110.4(5) . . ?
F44X B41 F43Y 18.1(10) . . ?
F45X B41 F43Y 125.4(11) . . ?
F42 B41 F43Y 108.5(5) . . ?
F44Y B41 F43Y 110.3(5) . . ?
F45Y B41 F43X 18.2(10) . . ?
F44X B41 F43X 110.4(5) . . ?
F45X B41 F43X 110.3(5) . . ?
F42 B41 F43X 108.5(5) . . ?
F44Y B41 F43X 125.5(11) . . ?
F43Y B41 F43X 93.9(10) . . ?
F54X B51X F52X 109.47(13) . . ?
F54X B51X F55X 109.50(13) . . ?
F52X B51X F55X 109.47(13) . . ?
F54X B51X F53X 109.46(13) . . ?
F52X B51X F53X 109.47(13) . . ?
F55X B51X F53X 109.45(13) . . ?
F54Y B51Y F53Y 109.46(13) . . ?
F54Y B51Y F52Y 109.47(13) . . ?
F53Y B51Y F52Y 109.48(13) . . ?
F54Y B51Y F55Y 109.48(13) . . ?
F53Y B51Y F55Y 109.47(13) . . ?
F52Y B51Y F55Y 109.46(13) . . ?
N11X C12X C13X 172(3) . . ?
C12X C13X H13A 109.5 . . ?
C12X C13X H13B 109.5 . . ?
H13A C13X H13B 109.5 . . ?
C12X C13X H13C 109.5 . . ?
H13A C13X H13C 109.5 . . ?
H13B C13X H13C 109.5 . . ?
N11Y C12Y C13Y 173(5) . . ?
C12Y C13Y H13D 109.5 . . ?
C12Y C13Y H13E 109.5 . . ?
H13D C13Y H13E 109.5 . . ?
C12Y C13Y H13F 109.5 . . ?
H13D C13Y H13F 109.5 . . ?
H13E C13Y H13F 109.5 . . ?
N21X C22X C23X 177(3) . . ?
C22X C23X H23A 109.5 . . ?
C22X C23X H23B 109.5 . . ?
H23A C23X H23B 109.5 . . ?
C22X C23X H23C 109.5 . . ?
H23A C23X H23C 109.5 . . ?
H23B C23X H23C 109.5 . . ?
N21Y C22Y C23Y 176(5) . . ?
C22Y C23Y H23D 109.5 . . ?
C22Y C23Y H23E 109.5 . . ?
H23D C23Y H23E 109.5 . . ?
C22Y C23Y H23F 109.5 . . ?
H23D C23Y H23F 109.5 . . ?
H23E C23Y H23F 109.5 . . ?
N31X C32X C33X 165(5) . . ?
C32X C33X H33A 109.5 . . ?
C32X C33X H33B 109.5 . . ?
H33A C33X H33B 109.5 . . ?
C32X C33X H33C 109.5 . . ?
H33A C33X H33C 109.5 . . ?
H33B C33X H33C 109.5 . . ?
N31Y C32Y C33Y 179(3) . . ?
C32Y C33Y H33D 109.5 . . ?
C32Y C33Y H33E 109.5 . . ?
H33D C33Y H33E 109.5 . . ?
C32Y C33Y H33F 109.5 . . ?
H33D C33Y H33F 109.5 . . ?
H33E C33Y H33F 109.5 . . ?
N41 C42 C43 175.5 . . ?
C42 C43 H43A 109.5 . . ?
C42 C43 H43B 109.5 . . ?
H43A C43 H43B 109.5 . . ?
C42 C43 H43C 109.5 . . ?
H43A C43 H43C 109.5 . . ?
H43B C43 H43C 109.5 . . ?

loop_
_geom_bond_atom_site_label_1
_geom_bond_atom_site_label_2
_geom_bond_distance
_geom_bond_site_symmetry_2
_geom_bond_publ_flag
Ag1 N251 2.280(10) . ?
Ag1 N271 2.317(9) . ?
Ag1 N282 2.392(10) . ?
Ag1 N262 2.505(11) . ?
Ni1 N122 2.052(11) . ?
Ni1 N131 2.070(10) . ?
Ni1 N211 2.091(9) . ?
Ni1 N111 2.096(9) . ?
Ni1 N142 2.125(9) . ?
Ni1 N222 2.139(9) . ?
Ni2 N162 2.040(10) . ?
Ni2 N171 2.051(11) . ?
Ni2 N182 2.102(9) . ?
Ni2 N151 2.107(10) . ?
Ni2 N242 2.116(9) . ?
Ni2 N231 2.127(9) . ?
N111 C112 1.334(16) . ?
N111 C116 1.347(16) . ?
C112 C113 1.398(17) . ?
C112 C123 1.504(18) . ?
C113 C114 1.38(2) . ?
C113 H113 0.9500 . ?
C114 C115 1.35(2) . ?
C114 H114 0.9500 . ?
C115 C116 1.389(19) . ?
C115 H115 0.9500 . ?
C116 H116 0.9500 . ?
N121 C125 1.328(15) . ?
N121 N122 1.366(13) . ?
N121 C126 1.439(14) . ?
N122 C123 1.360(15) . ?
C123 C124 1.350(18) . ?
C124 C125 1.366(17) . ?
C124 H124 0.9500 . ?
C125 H125 0.9500 . ?
C126 C191 1.522(15) . ?
C126 H12A 0.9900 . ?
C126 H12B 0.9900 . ?
N131 C136 1.341(16) . ?
N131 C132 1.391(14) . ?
C132 C133 1.352(17) . ?
C132 C143 1.443(17) . ?
C133 C134 1.386(18) . ?
C133 H133 0.9500 . ?
C134 C135 1.375(18) . ?
C134 H134 0.9500 . ?
C135 C136 1.347(18) . ?
C135 H135 0.9500 . ?
C136 H136 0.9500 . ?
N141 N142 1.349(13) . ?
N141 C145 1.365(14) . ?
N141 C146 1.469(15) . ?
N142 C143 1.345(14) . ?
C143 C144 1.406(16) . ?
C144 C145 1.339(18) . ?
C144 H144 0.9500 . ?
C145 H145 0.9500 . ?
C146 C192 1.524(15) . ?
C146 H14A 0.9900 . ?
C146 H14B 0.9900 . ?
N151 C156 1.312(16) . ?
N151 C152 1.372(15) . ?
C152 C153 1.369(18) . ?
C152 H152 0.9500 . ?
C153 C154 1.39(2) . ?
C153 H153 0.9500 . ?
C154 C155 1.345(18) . ?
C154 H154 0.9500 . ?
C155 C156 1.399(17) . ?
C155 H155 0.9500 . ?
C156 C163 1.460(16) . ?
N161 C165 1.316(15) . ?
N161 N162 1.369(13) . ?
N161 C166 1.476(14) . ?
N162 C163 1.348(14) . ?
C163 C164 1.424(17) . ?
C164 C165 1.385(16) . ?
C164 H164 0.9500 . ?
C165 H165 0.9500 . ?
C166 C194 1.520(16) . ?
C166 H16A 0.9900 . ?
C166 H16B 0.9900 . ?
N171 C176 1.363(15) . ?
N171 C172 1.390(14) . ?
C172 C173 1.354(16) . ?
C172 C183 1.461(16) . ?
C173 C174 1.379(17) . ?
C173 H173 0.9500 . ?
C174 C175 1.413(17) . ?
C174 H174 0.9500 . ?
C175 C176 1.347(17) . ?
C175 H175 0.9500 . ?
C176 H176 0.9500 . ?
N181 C185 1.360(14) . ?
N181 N182 1.366(12) . ?
N181 C186 1.461(15) . ?
N182 C183 1.318(15) . ?
C183 C184 1.414(15) . ?
C184 C185 1.360(17) . ?
C184 H184 0.9500 . ?
C185 H185 0.9500 . ?
C186 C195 1.537(15) . ?
C186 H18A 0.9900 . ?
C186 H18B 0.9900 . ?
C191 C192 1.403(15) . ?
C191 C196 1.408(15) . ?
C192 C193 1.401(15) . ?
C193 C194 1.390(15) . ?
C193 H193 0.9500 . ?
C194 C195 1.409(14) . ?
C195 C196 1.387(16) . ?
C196 H196 0.9500 . ?
N211 C212 1.330(16) . ?
N211 C216 1.347(15) . ?
C212 C213 1.364(18) . ?
C212 H212 0.9500 . ?
C213 C214 1.37(2) . ?
C213 H213 0.9500 . ?
C214 C215 1.408(19) . ?
C214 H214 0.9500 . ?
C215 C216 1.401(17) . ?
C215 H215 0.9500 . ?
C216 C223 1.432(17) . ?
N221 C225 1.345(14) . ?
N221 N222 1.378(12) . ?
N221 C226 1.420(14) . ?
N222 C223 1.335(13) . ?
C223 C224 1.424(16) . ?
C224 C225 1.345(17) . ?
C224 H224 0.9500 . ?
C225 H225 0.9500 . ?
C226 C291 1.513(16) . ?
C226 H22A 0.9900 . ?
C226 H22B 0.9900 . ?
N231 C236 1.352(14) . ?
N231 C232 1.355(14) . ?
C232 C233 1.348(16) . ?
C232 C243 1.439(16) . ?
C233 C234 1.412(19) . ?
C233 H233 0.9500 . ?
C234 C235 1.387(18) . ?
C234 H234 0.9500 . ?
C235 C236 1.385(17) . ?
C235 H235 0.9500 . ?
C236 H236 0.9500 . ?
N241 N242 1.339(12) . ?
N241 C245 1.361(14) . ?
N241 C246 1.459(14) . ?
N242 C243 1.358(14) . ?
C243 C244 1.388(16) . ?
C244 C245 1.435(17) . ?
C244 H244 0.9500 . ?
C245 H245 0.9500 . ?
C246 C292 1.500(16) . ?
C246 H24A 0.9900 . ?
C246 H24B 0.9900 . ?
N251 C256 1.284(17) . ?
N251 C252 1.341(15) . ?
C252 C253 1.381(16) . ?
C252 C263 1.474(18) . ?
C253 C254 1.411(19) . ?
C253 H253 0.9500 . ?
C254 C255 1.38(2) . ?
C254 H254 0.9500 . ?
C255 C256 1.368(18) . ?
C255 H255 0.9500 . ?
C256 H256 0.9500 . ?
N261 N262 1.354(14) . ?
N261 C265 1.355(16) . ?
N261 C266 1.440(16) . ?
N262 C263 1.362(15) . ?
C263 C264 1.388(18) . ?
C264 C265 1.36(2) . ?
C264 H264 0.9500 . ?
C265 H265 0.9500 . ?
C266 C294 1.524(16) . ?
C266 H26A 0.9900 . ?
C266 H26B 0.9900 . ?
N271 C276 1.342(15) . ?
N271 C272 1.366(15) . ?
C272 C273 1.389(16) . ?
C272 C283 1.457(17) . ?
C273 C274 1.362(18) . ?
C273 H273 0.9500 . ?
C274 C275 1.377(18) . ?
C274 H274 0.9500 . ?
C275 C276 1.376(17) . ?
C275 H275 0.9500 . ?
C276 H276 0.9500 . ?
N281 N282 1.342(13) . ?
N281 C285 1.366(15) . ?
N281 C286 1.490(14) . ?
N282 C283 1.361(14) . ?
C283 C284 1.389(17) . ?
C284 C285 1.364(18) . ?
C284 H284 0.9500 . ?
C285 H285 0.9500 . ?
C286 C295 1.508(17) . ?
C286 H28A 0.9900 . ?
C286 H28B 0.9900 . ?
C291 C296 1.349(16) . ?
C291 C292 1.407(15) . ?
C292 C293 1.391(16) . ?
C293 C294 1.411(16) . ?
C293 H293 0.9500 . ?
C294 C295 1.360(15) . ?
C295 C296 1.426(16) . ?
C296 H296 0.9500 . ?
B11 F14 1.362(5) . ?
B11 F12 1.362(5) . ?
B11 F13 1.362(5) . ?
B11 F15 1.362(5) . ?
B21 F23 1.372(5) . ?
B21 F22 1.372(5) . ?
B21 F24 1.372(5) . ?
B21 F25 1.373(5) . ?
B31 F35 1.350(5) . ?
B31 F33 1.350(5) . ?
B31 F32 1.351(5) . ?
B31 F34 1.351(5) . ?
B41 F45Y 1.391(6) . ?
B41 F44X 1.391(6) . ?
B41 F45X 1.391(6) . ?
B41 F42 1.392(6) . ?
B41 F44Y 1.392(6) . ?
B41 F43Y 1.392(6) . ?
B41 F43X 1.392(6) . ?
B51X F54X 1.378(11) . ?
B51X F52X 1.378(11) . ?
B51X F55X 1.378(11) . ?
B51X F53X 1.378(11) . ?
B51Y F54Y 1.373(11) . ?
B51Y F53Y 1.373(11) . ?
B51Y F52Y 1.373(11) . ?
B51Y F55Y 1.373(11) . ?
N11X C12X 1.175(15) . ?
C12X C13X 1.483(16) . ?
C13X H13A 0.9800 . ?
C13X H13B 0.9800 . ?
C13X H13C 0.9800 . ?
N11Y C12Y 1.199(16) . ?
C12Y C13Y 1.467(17) . ?
C13Y H13D 0.9800 . ?
C13Y H13E 0.9800 . ?
C13Y H13F 0.9800 . ?
N21X C22X 1.176(15) . ?
C22X C23X 1.476(16) . ?
C23X H23A 0.9800 . ?
C23X H23B 0.9800 . ?
C23X H23C 0.9800 . ?
N21Y C22Y 1.183(16) . ?
C22Y C23Y 1.474(16) . ?
C23Y H23D 0.9800 . ?
C23Y H23E 0.9800 . ?
C23Y H23F 0.9800 . ?
N31X C32X 1.185(17) . ?
C32X C33X 1.481(17) . ?
C33X H33A 0.9800 . ?
C33X H33B 0.9800 . ?
C33X H33C 0.9800 . ?
N31Y C32Y 1.163(14) . ?
C32Y C33Y 1.455(14) . ?
C33Y H33D 0.9800 . ?
C33Y H33E 0.9800 . ?
C33Y H33F 0.9800 . ?
N41 C42 1.0523 . ?
C42 C43 1.4612 . ?
C43 H43A 0.9800 . ?
C43 H43B 0.9800 . ?
C43 H43C 0.9800 . ?

loop_
_geom_torsion_atom_site_label_1
_geom_torsion_atom_site_label_2
_geom_torsion_atom_site_label_3
_geom_torsion_atom_site_label_4
_geom_torsion
_geom_torsion_site_symmetry_1
_geom_torsion_site_symmetry_2
_geom_torsion_site_symmetry_3
_geom_torsion_site_symmetry_4
_geom_torsion_publ_flag
N122 Ni1 N111 C112 -10.9(8) . . . . ?
N131 Ni1 N111 C112 178.1(8) . . . . ?
N211 Ni1 N111 C112 82.8(9) . . . . ?
N142 Ni1 N111 C112 -102.9(8) . . . . ?
N222 Ni1 N111 C112 71(2) . . . . ?
N122 Ni1 N111 C116 -178.0(10) . . . . ?
N131 Ni1 N111 C116 11.0(10) . . . . ?
N211 Ni1 N111 C116 -84.3(10) . . . . ?
N142 Ni1 N111 C116 90.0(10) . . . . ?
N222 Ni1 N111 C116 -96.0(19) . . . . ?
C116 N111 C112 C113 -1.3(18) . . . . ?
Ni1 N111 C112 C113 -169.3(9) . . . . ?
C116 N111 C112 C123 -175.8(10) . . . . ?
Ni1 N111 C112 C123 16.1(12) . . . . ?
N111 C112 C113 C114 2.0(19) . . . . ?
C123 C112 C113 C114 176.2(12) . . . . ?
C112 C113 C114 C115 -2(2) . . . . ?
C113 C114 C115 C116 1(2) . . . . ?
C112 N111 C116 C115 0.2(18) . . . . ?
Ni1 N111 C116 C115 167.0(10) . . . . ?
C114 C115 C116 N111 0(2) . . . . ?
C125 N121 N122 C123 2.7(12) . . . . ?
C126 N121 N122 C123 -170.3(9) . . . . ?
C125 N121 N122 Ni1 169.7(9) . . . . ?
C126 N121 N122 Ni1 -3.4(16) . . . . ?
N131 Ni1 N122 C123 62(2) . . . . ?
N211 Ni1 N122 C123 -85.6(8) . . . . ?
N111 Ni1 N122 C123 3.3(8) . . . . ?
N142 Ni1 N122 C123 94.9(8) . . . . ?
N222 Ni1 N122 C123 -163.9(8) . . . . ?
N131 Ni1 N122 N121 -104(2) . . . . ?
N211 Ni1 N122 N121 108.8(11) . . . . ?
N111 Ni1 N122 N121 -162.3(12) . . . . ?
N142 Ni1 N122 N121 -70.7(11) . . . . ?
N222 Ni1 N122 N121 30.5(11) . . . . ?
N121 N122 C123 C124 -2.7(13) . . . . ?
Ni1 N122 C123 C124 -173.3(8) . . . . ?
N121 N122 C123 C112 174.4(9) . . . . ?
Ni1 N122 C123 C112 3.9(12) . . . . ?
N111 C112 C123 C124 163.2(13) . . . . ?
C113 C112 C123 C124 -12(2) . . . . ?
N111 C112 C123 N122 -13.2(14) . . . . ?
C113 C112 C123 N122 172.1(11) . . . . ?
N122 C123 C124 C125 1.8(14) . . . . ?
C112 C123 C124 C125 -174.6(13) . . . . ?
N122 N121 C125 C124 -1.8(14) . . . . ?
C126 N121 C125 C124 170.5(11) . . . . ?
C123 C124 C125 N121 0.0(14) . . . . ?
C125 N121 C126 C191 -78.5(15) . . . . ?
N122 N121 C126 C191 93.3(13) . . . . ?
N122 Ni1 N131 C136 -152.5(18) . . . . ?
N211 Ni1 N131 C136 -4.9(10) . . . . ?
N111 Ni1 N131 C136 -95.2(10) . . . . ?
N142 Ni1 N131 C136 174.0(10) . . . . ?
N222 Ni1 N131 C136 72.6(10) . . . . ?
N122 Ni1 N131 C132 35(2) . . . . ?
N211 Ni1 N131 C132 -177.8(7) . . . . ?
N111 Ni1 N131 C132 91.9(8) . . . . ?
N142 Ni1 N131 C132 1.1(7) . . . . ?
N222 Ni1 N131 C132 -100.3(8) . . . . ?
C136 N131 C132 C133 -0.1(16) . . . . ?
Ni1 N131 C132 C133 173.7(9) . . . . ?
C136 N131 C132 C143 178.2(10) . . . . ?
Ni1 N131 C132 C143 -8.0(12) . . . . ?
N131 C132 C133 C134 -0.7(18) . . . . ?
C143 C132 C133 C134 -178.8(11) . . . . ?
C132 C133 C134 C135 2.4(17) . . . . ?
C133 C134 C135 C136 -3.3(18) . . . . ?
C132 N131 C136 C135 -0.9(17) . . . . ?
Ni1 N131 C136 C135 -173.8(9) . . . . ?
C134 C135 C136 N131 2.7(19) . . . . ?
C145 N141 N142 C143 -0.9(12) . . . . ?
C146 N141 N142 C143 -175.5(10) . . . . ?
C145 N141 N142 Ni1 -156.8(8) . . . . ?
C146 N141 N142 Ni1 28.7(15) . . . . ?
N122 Ni1 N142 C143 -167.7(7) . . . . ?
N131 Ni1 N142 C143 6.5(7) . . . . ?
N211 Ni1 N142 C143 17(4) . . . . ?
N111 Ni1 N142 C143 -89.9(8) . . . . ?
N222 Ni1 N142 C143 91.5(7) . . . . ?
N122 Ni1 N142 N141 -12.5(10) . . . . ?
N131 Ni1 N142 N141 161.7(10) . . . . ?
N211 Ni1 N142 N141 172(3) . . . . ?
N111 Ni1 N142 N141 65.3(10) . . . . ?
N222 Ni1 N142 N141 -113.3(10) . . . . ?
N141 N142 C143 C144 0.4(12) . . . . ?
Ni1 N142 C143 C144 163.2(7) . . . . ?
N141 N142 C143 C132 -176.4(9) . . . . ?
Ni1 N142 C143 C132 -13.6(12) . . . . ?
C133 C132 C143 N142 -167.0(11) . . . . ?
N131 C132 C143 N142 14.7(15) . . . . ?
C133 C132 C143 C144 17(2) . . . . ?
N131 C132 C143 C144 -161.3(12) . . . . ?
N142 C143 C144 C145 0.3(13) . . . . ?
C132 C143 C144 C145 176.6(12) . . . . ?
C143 C144 C145 N141 -0.9(14) . . . . ?
N142 N141 C145 C144 1.1(13) . . . . ?
C146 N141 C145 C144 175.6(10) . . . . ?
N142 N141 C146 C192 77.0(13) . . . . ?
C145 N141 C146 C192 -96.7(13) . . . . ?
N162 Ni2 N151 C156 -9.3(8) . . . . ?
N171 Ni2 N151 C156 -179.3(8) . . . . ?
N182 Ni2 N151 C156 -100.3(8) . . . . ?
N242 Ni2 N151 C156 75(2) . . . . ?
N231 Ni2 N151 C156 80.4(8) . . . . ?
N162 Ni2 N151 C152 173.5(10) . . . . ?
N171 Ni2 N151 C152 3.5(10) . . . . ?
N182 Ni2 N151 C152 82.4(10) . . . . ?
N242 Ni2 N151 C152 -102(2) . . . . ?
N231 Ni2 N151 C152 -96.8(9) . . . . ?
C156 N151 C152 C153 0.3(17) . . . . ?
Ni2 N151 C152 C153 177.4(9) . . . . ?
N151 C152 C153 C154 -3(2) . . . . ?
C152 C153 C154 C155 2(2) . . . . ?
C153 C154 C155 C156 0.4(18) . . . . ?
C152 N151 C156 C155 2.6(17) . . . . ?
Ni2 N151 C156 C155 -174.8(9) . . . . ?
C152 N151 C156 C163 -173.7(10) . . . . ?
Ni2 N151 C156 C163 8.9(12) . . . . ?
C154 C155 C156 N151 -3.0(18) . . . . ?
C154 C155 C156 C163 173.0(11) . . . . ?
C165 N161 N162 C163 -1.0(12) . . . . ?
C166 N161 N162 C163 -172.3(9) . . . . ?
C165 N161 N162 Ni2 177.6(9) . . . . ?
C166 N161 N162 Ni2 6.3(16) . . . . ?
N171 Ni2 N162 C163 69(2) . . . . ?
N182 Ni2 N162 C163 98.8(8) . . . . ?
N151 Ni2 N162 C163 7.8(7) . . . . ?
N242 Ni2 N162 C163 -160.5(7) . . . . ?
N231 Ni2 N162 C163 -83.0(8) . . . . ?
N171 Ni2 N162 N161 -110(2) . . . . ?
N182 Ni2 N162 N161 -79.7(11) . . . . ?
N151 Ni2 N162 N161 -170.8(12) . . . . ?
N242 Ni2 N162 N161 21.0(12) . . . . ?
N231 Ni2 N162 N161 98.5(11) . . . . ?
N161 N162 C163 C164 0.6(12) . . . . ?
Ni2 N162 C163 C164 -178.5(7) . . . . ?
N161 N162 C163 C156 173.3(9) . . . . ?
Ni2 N162 C163 C156 -5.7(12) . . . . ?
N151 C156 C163 N162 -2.3(15) . . . . ?
C155 C156 C163 N162 -178.5(10) . . . . ?
N151 C156 C163 C164 168.6(12) . . . . ?
C155 C156 C163 C164 -8(2) . . . . ?
N162 C163 C164 C165 0.0(13) . . . . ?
C156 C163 C164 C165 -171.3(12) . . . . ?
N162 N161 C165 C164 1.0(13) . . . . ?
C166 N161 C165 C164 171.3(10) . . . . ?
C163 C164 C165 N161 -0.6(13) . . . . ?
C165 N161 C166 C194 -87.6(15) . . . . ?
N162 N161 C166 C194 82.4(12) . . . . ?
N162 Ni2 N171 C176 -159.2(17) . . . . ?
N182 Ni2 N171 C176 170.3(10) . . . . ?
N151 Ni2 N171 C176 -99.7(10) . . . . ?
N242 Ni2 N171 C176 69.1(9) . . . . ?
N231 Ni2 N171 C176 -7.8(10) . . . . ?
N162 Ni2 N171 C172 28(2) . . . . ?
N182 Ni2 N171 C172 -2.1(7) . . . . ?
N151 Ni2 N171 C172 87.9(8) . . . . ?
N242 Ni2 N171 C172 -103.2(8) . . . . ?
N231 Ni2 N171 C172 179.8(7) . . . . ?
C176 N171 C172 C173 -0.7(15) . . . . ?
Ni2 N171 C172 C173 172.5(8) . . . . ?
C176 N171 C172 C183 -178.2(9) . . . . ?
Ni2 N171 C172 C183 -4.9(11) . . . . ?
N171 C172 C173 C174 0.8(17) . . . . ?
C183 C172 C173 C174 177.9(10) . . . . ?
C172 C173 C174 C175 0.0(17) . . . . ?
C173 C174 C175 C176 -0.8(18) . . . . ?
C174 C175 C176 N171 0.9(18) . . . . ?
C172 N171 C176 C175 -0.1(17) . . . . ?
Ni2 N171 C176 C175 -172.5(9) . . . . ?
C185 N181 N182 C183 -3.1(12) . . . . ?
C186 N181 N182 C183 -175.1(10) . . . . ?
C185 N181 N182 Ni2 -156.8(9) . . . . ?
C186 N181 N182 Ni2 31.3(15) . . . . ?
N162 Ni2 N182 C183 -164.8(8) . . . . ?
N171 Ni2 N182 C183 9.4(8) . . . . ?
N151 Ni2 N182 C183 -87.1(8) . . . . ?
N242 Ni2 N182 C183 93.9(8) . . . . ?
N231 Ni2 N182 C183 72(10) . . . . ?
N162 Ni2 N182 N181 -12.3(10) . . . . ?
N171 Ni2 N182 N181 161.9(11) . . . . ?
N151 Ni2 N182 N181 65.5(10) . . . . ?
N242 Ni2 N182 N181 -113.6(10) . . . . ?
N231 Ni2 N182 N181 -136(10) . . . . ?
N181 N182 C183 C184 2.3(12) . . . . ?
Ni2 N182 C183 C184 163.5(7) . . . . ?
N181 N182 C183 C172 -176.9(9) . . . . ?
Ni2 N182 C183 C172 -15.7(12) . . . . ?
C173 C172 C183 N182 -163.4(11) . . . . ?
N171 C172 C183 N182 14.0(14) . . . . ?
C173 C172 C183 C184 17.6(18) . . . . ?
N171 C172 C183 C184 -165.0(11) . . . . ?
N182 C183 C184 C185 -0.7(13) . . . . ?
C172 C183 C184 C185 178.4(11) . . . . ?
C183 C184 C185 N181 -1.3(13) . . . . ?
N182 N181 C185 C184 2.8(13) . . . . ?
C186 N181 C185 C184 174.3(10) . . . . ?
C185 N181 C186 C195 -96.5(12) . . . . ?
N182 N181 C186 C195 73.9(12) . . . . ?
N121 C126 C191 C192 -18.8(18) . . . . ?
N121 C126 C191 C196 163.3(10) . . . . ?
C196 C191 C192 C193 -4.0(16) . . . . ?
C126 C191 C192 C193 178.1(11) . . . . ?
C196 C191 C192 C146 173.2(11) . . . . ?
C126 C191 C192 C146 -5(2) . . . . ?
N141 C146 C192 C193 81.0(13) . . . . ?
N141 C146 C192 C191 -96.3(14) . . . . ?
C191 C192 C193 C194 4.1(18) . . . . ?
C146 C192 C193 C194 -173.4(11) . . . . ?
C192 C193 C194 C195 0.4(17) . . . . ?
C192 C193 C194 C166 178.7(11) . . . . ?
N161 C166 C194 C193 170.5(10) . . . . ?
N161 C166 C194 C195 -11.4(18) . . . . ?
C193 C194 C195 C196 -4.8(16) . . . . ?
C166 C194 C195 C196 177.2(11) . . . . ?
C193 C194 C195 C186 171.8(11) . . . . ?
C166 C194 C195 C186 -6(2) . . . . ?
N181 C186 C195 C196 76.9(12) . . . . ?
N181 C186 C195 C194 -99.8(13) . . . . ?
C194 C195 C196 C191 5.1(17) . . . . ?
C186 C195 C196 C191 -171.9(11) . . . . ?
C192 C191 C196 C195 -0.5(17) . . . . ?
C126 C191 C196 C195 177.8(11) . . . . ?
N122 Ni1 N211 C212 84.8(12) . . . . ?
N131 Ni1 N211 C212 -89.6(12) . . . . ?
N111 Ni1 N211 C212 7.1(12) . . . . ?
N142 Ni1 N211 C212 -100(3) . . . . ?
N222 Ni1 N211 C212 -175.6(13) . . . . ?
N122 Ni1 N211 C216 -98.8(9) . . . . ?
N131 Ni1 N211 C216 86.8(9) . . . . ?
N111 Ni1 N211 C216 -176.6(9) . . . . ?
N142 Ni1 N211 C216 76(4) . . . . ?
N222 Ni1 N211 C216 0.8(9) . . . . ?
C216 N211 C212 C213 0(2) . . . . ?
Ni1 N211 C212 C213 176.6(12) . . . . ?
N211 C212 C213 C214 1(3) . . . . ?
C212 C213 C214 C215 -2(3) . . . . ?
C213 C214 C215 C216 1(2) . . . . ?
C212 N211 C216 C215 -1(2) . . . . ?
Ni1 N211 C216 C215 -177.8(11) . . . . ?
C212 N211 C216 C223 178.2(12) . . . . ?
Ni1 N211 C216 C223 1.4(15) . . . . ?
C214 C215 C216 N211 0(2) . . . . ?
C214 C215 C216 C223 -178.9(14) . . . . ?
C225 N221 N222 C223 -0.9(12) . . . . ?
C226 N221 N222 C223 173.1(10) . . . . ?
C225 N221 N222 Ni1 170.9(9) . . . . ?
C226 N221 N222 Ni1 -15.1(17) . . . . ?
N122 Ni1 N222 C223 88.5(8) . . . . ?
N131 Ni1 N222 C223 -99.0(8) . . . . ?
N211 Ni1 N222 C223 -3.0(8) . . . . ?
N111 Ni1 N222 C223 9(2) . . . . ?
N142 Ni1 N222 C223 -177.1(8) . . . . ?
N122 Ni1 N222 N221 -82.9(11) . . . . ?
N131 Ni1 N222 N221 89.6(11) . . . . ?
N211 Ni1 N222 N221 -174.4(12) . . . . ?
N111 Ni1 N222 N221 -162.4(16) . . . . ?
N142 Ni1 N222 N221 11.5(11) . . . . ?
N221 N222 C223 C224 1.3(13) . . . . ?
Ni1 N222 C223 C224 -173.1(8) . . . . ?
N221 N222 C223 C216 179.1(10) . . . . ?
Ni1 N222 C223 C216 4.8(14) . . . . ?
N211 C216 C223 N222 -4.3(17) . . . . ?
C215 C216 C223 N222 175.0(12) . . . . ?
N211 C216 C223 C224 173.0(13) . . . . ?
C215 C216 C223 C224 -8(2) . . . . ?
N222 C223 C224 C225 -1.2(14) . . . . ?
C216 C223 C224 C225 -178.7(14) . . . . ?
C223 C224 C225 N221 0.7(14) . . . . ?
N222 N221 C225 C224 0.1(14) . . . . ?
C226 N221 C225 C224 -173.3(11) . . . . ?
C225 N221 C226 C291 83.9(15) . . . . ?
N222 N221 C226 C291 -88.8(13) . . . . ?
N162 Ni2 N231 C236 72.6(10) . . . . ?
N171 Ni2 N231 C236 -102.0(10) . . . . ?
N182 Ni2 N231 C236 -164(10) . . . . ?
N151 Ni2 N231 C236 -5.2(10) . . . . ?
N242 Ni2 N231 C236 173.7(10) . . . . ?
N162 Ni2 N231 C232 -95.6(9) . . . . ?
N171 Ni2 N231 C232 89.9(9) . . . . ?
N182 Ni2 N231 C232 28(11) . . . . ?
N151 Ni2 N231 C232 -173.3(9) . . . . ?
N242 Ni2 N231 C232 5.6(8) . . . . ?
C236 N231 C232 C233 0.4(18) . . . . ?
Ni2 N231 C232 C233 169.6(11) . . . . ?
C236 N231 C232 C243 -177.1(11) . . . . ?
Ni2 N231 C232 C243 -7.9(13) . . . . ?
N231 C232 C233 C234 -2(2) . . . . ?
C243 C232 C233 C234 175.3(13) . . . . ?
C232 C233 C234 C235 2(2) . . . . ?
C233 C234 C235 C236 -1(2) . . . . ?
C232 N231 C236 C235 0.9(17) . . . . ?
Ni2 N231 C236 C235 -166.9(10) . . . . ?
C234 C235 C236 N231 -1(2) . . . . ?
C245 N241 N242 C243 1.5(13) . . . . ?
C246 N241 N242 C243 179.9(10) . . . . ?
C245 N241 N242 Ni2 -177.0(10) . . . . ?
C246 N241 N242 Ni2 1.4(18) . . . . ?
N162 Ni2 N242 N241 -96.2(12) . . . . ?
N171 Ni2 N242 N241 75.2(12) . . . . ?
N182 Ni2 N242 N241 -2.9(13) . . . . ?
N151 Ni2 N242 N241 -178.1(17) . . . . ?
N231 Ni2 N242 N241 176.3(13) . . . . ?
N162 Ni2 N242 C243 85.4(9) . . . . ?
N171 Ni2 N242 C243 -103.2(9) . . . . ?
N182 Ni2 N242 C243 178.7(8) . . . . ?
N151 Ni2 N242 C243 3(3) . . . . ?
N231 Ni2 N242 C243 -2.1(8) . . . . ?
N241 N242 C243 C244 0.2(14) . . . . ?
Ni2 N242 C243 C244 179.2(9) . . . . ?
N241 N242 C243 C232 179.6(11) . . . . ?
Ni2 N242 C243 C232 -1.4(14) . . . . ?
C233 C232 C243 N242 -171.2(12) . . . . ?
N231 C232 C243 N242 6.2(17) . . . . ?
C233 C232 C243 C244 8(2) . . . . ?
N231 C232 C243 C244 -174.5(13) . . . . ?
N242 C243 C244 C245 -1.6(15) . . . . ?
C232 C243 C244 C245 179.0(13) . . . . ?
N242 N241 C245 C244 -2.5(15) . . . . ?
C246 N241 C245 C244 179.1(11) . . . . ?
C243 C244 C245 N241 2.4(15) . . . . ?
N242 N241 C246 C292 -99.4(12) . . . . ?
C245 N241 C246 C292 78.9(14) . . . . ?
N271 Ag1 N251 C256 37.6(13) . . . . ?
N282 Ag1 N251 C256 -122.4(10) . . . . ?
N262 Ag1 N251 C256 -177.0(11) . . . . ?
N271 Ag1 N251 C252 -139.2(8) . . . . ?
N282 Ag1 N251 C252 60.7(10) . . . . ?
N262 Ag1 N251 C252 6.1(8) . . . . ?
C256 N251 C252 C253 -0.9(17) . . . . ?
Ag1 N251 C252 C253 176.1(9) . . . . ?
C256 N251 C252 C263 -179.9(11) . . . . ?
Ag1 N251 C252 C263 -2.8(13) . . . . ?
N251 C252 C253 C254 1.4(18) . . . . ?
C263 C252 C253 C254 -179.6(11) . . . . ?
C252 C253 C254 C255 -2.2(19) . . . . ?
C253 C254 C255 C256 2.5(19) . . . . ?
C252 N251 C256 C255 1(2) . . . . ?
Ag1 N251 C256 C255 -175.7(10) . . . . ?
C254 C255 C256 N251 -2(2) . . . . ?
C265 N261 N262 C263 1.0(12) . . . . ?
C266 N261 N262 C263 176.1(9) . . . . ?
C265 N261 N262 Ag1 163.1(10) . . . . ?
C266 N261 N262 Ag1 -21.8(17) . . . . ?
N251 Ag1 N262 N261 -170.4(13) . . . . ?
N271 Ag1 N262 N261 -15.5(14) . . . . ?
N282 Ag1 N262 N261 41.3(12) . . . . ?
N251 Ag1 N262 C263 -8.7(7) . . . . ?
N271 Ag1 N262 C263 146.1(7) . . . . ?
N282 Ag1 N262 C263 -157.1(7) . . . . ?
N261 N262 C263 C264 0.3(12) . . . . ?
Ag1 N262 C263 C264 -168.3(8) . . . . ?
N261 N262 C263 C252 179.4(10) . . . . ?
Ag1 N262 C263 C252 10.9(12) . . . . ?
N251 C252 C263 N262 -6.4(16) . . . . ?
C253 C252 C263 N262 174.6(10) . . . . ?
N251 C252 C263 C264 172.5(12) . . . . ?
C253 C252 C263 C264 -6.5(19) . . . . ?
N262 C263 C264 C265 -1.4(14) . . . . ?
C252 C263 C264 C265 179.6(12) . . . . ?
N262 N261 C265 C264 -1.9(14) . . . . ?
C266 N261 C265 C264 -176.5(11) . . . . ?
C263 C264 C265 N261 2.0(14) . . . . ?
N262 N261 C266 C294 -105.0(12) . . . . ?
C265 N261 C266 C294 69.1(15) . . . . ?
N251 Ag1 N271 C276 16.3(12) . . . . ?
N282 Ag1 N271 C276 -177.0(10) . . . . ?
N262 Ag1 N271 C276 -115.6(9) . . . . ?
N251 Ag1 N271 C272 -166.2(7) . . . . ?
N282 Ag1 N271 C272 0.5(7) . . . . ?
N262 Ag1 N271 C272 61.9(9) . . . . ?
C276 N271 C272 C273 -3.1(16) . . . . ?
Ag1 N271 C272 C273 179.2(8) . . . . ?
C276 N271 C272 C283 -179.9(10) . . . . ?
Ag1 N271 C272 C283 2.4(13) . . . . ?
N271 C272 C273 C274 0.8(17) . . . . ?
C283 C272 C273 C274 177.5(11) . . . . ?
C272 C273 C274 C275 2.4(19) . . . . ?
C273 C274 C275 C276 -3.0(19) . . . . ?
C272 N271 C276 C275 2.4(17) . . . . ?
Ag1 N271 C276 C275 179.9(9) . . . . ?
C274 C275 C276 N271 0.6(19) . . . . ?
C285 N281 N282 C283 0.0(12) . . . . ?
C286 N281 N282 C283 179.2(9) . . . . ?
C285 N281 N282 Ag1 174.1(9) . . . . ?
C286 N281 N282 Ag1 -6.7(17) . . . . ?
N251 Ag1 N282 N281 -8.4(14) . . . . ?
N271 Ag1 N282 N281 -177.2(12) . . . . ?
N262 Ag1 N282 N281 42.6(11) . . . . ?
N251 Ag1 N282 C283 165.3(7) . . . . ?
N271 Ag1 N282 C283 -3.5(7) . . . . ?
N262 Ag1 N282 C283 -143.7(8) . . . . ?
N281 N282 C283 C284 -0.9(12) . . . . ?
Ag1 N282 C283 C284 -176.8(7) . . . . ?
N281 N282 C283 C272 -178.0(10) . . . . ?
Ag1 N282 C283 C272 6.1(12) . . . . ?
N271 C272 C283 N282 -5.9(15) . . . . ?
C273 C272 C283 N282 177.4(10) . . . . ?
N271 C272 C283 C284 177.8(11) . . . . ?
C273 C272 C283 C284 1.0(19) . . . . ?
N282 C283 C284 C285 1.5(14) . . . . ?
C272 C283 C284 C285 178.0(12) . . . . ?
C283 C284 C285 N281 -1.4(13) . . . . ?
N282 N281 C285 C284 0.9(14) . . . . ?
C286 N281 C285 C284 -178.3(10) . . . . ?
N282 N281 C286 C295 -117.9(11) . . . . ?
C285 N281 C286 C295 61.2(15) . . . . ?
N221 C226 C291 C296 -11.9(16) . . . . ?
N221 C226 C291 C292 171.2(9) . . . . ?
C296 C291 C292 C293 3.5(16) . . . . ?
C226 C291 C292 C293 -179.6(10) . . . . ?
C296 C291 C292 C246 178.8(10) . . . . ?
C226 C291 C292 C246 -4.2(14) . . . . ?
N241 C246 C292 C293 -11.8(15) . . . . ?
N241 C246 C292 C291 173.3(9) . . . . ?
C291 C292 C293 C294 -2.0(16) . . . . ?
C246 C292 C293 C294 -176.9(10) . . . . ?
C292 C293 C294 C295 -1.0(17) . . . . ?
C292 C293 C294 C266 177.4(10) . . . . ?
N261 C266 C294 C295 75.6(15) . . . . ?
N261 C266 C294 C293 -102.7(12) . . . . ?
C293 C294 C295 C296 2.4(16) . . . . ?
C266 C294 C295 C296 -175.8(11) . . . . ?
C293 C294 C295 C286 179.4(10) . . . . ?
C266 C294 C295 C286 1.2(18) . . . . ?
N281 C286 C295 C294 66.1(15) . . . . ?
N281 C286 C295 C296 -116.7(11) . . . . ?
C292 C291 C296 C295 -2.1(16) . . . . ?
C226 C291 C296 C295 -179.0(10) . . . . ?
C294 C295 C296 C291 -0.9(17) . . . . ?
C286 C295 C296 C291 -178.1(10) . . . . ?
